data_7250427
loop_
_publ_author_name
'Song, Luying'
'Sun, Yuhong'
'An, Renbo'
'Wang, Liming'
'Jin, Ying'

_publ_section_title
;
 Enantioselective synthesis of
 spiro[indoline-3,1&#x2032;-pyrazolo[1,2-b]phthalazine] derivatives via an
 organocatalytic three-component cascade reaction
;
_journal_issue 21
_journal_name_full 'RSC Advances'
_journal_page_first 17031
_journal_page_last 17035
_journal_paper_doi 10.1039/D5RA01633A
_journal_volume 15
_journal_year 2025
_chemical_absolute_configuration syn
_chemical_formula_moiety 'C19 H10 F N5 O3, 0.833[H2O], 0.5[CH2Cl2], 0.5[C6H12]'
_chemical_formula_sum 'C19.92 H11.83 Cl1.83 F N5 O3'
_chemical_formula_weight 453.20
_space_group_crystal_system orthorhombic
_space_group_IT_number 19
_space_group_name_Hall 'P 2ac 2ab'
_space_group_name_H-M_alt 'P 21 21 21'
_atom_sites_solution_hydrogens geom
_atom_sites_solution_primary dual
_audit_creation_date 2025-05-05
_audit_creation_method
;
Olex2 1.5
(compiled 2021.08.20 svn.r13c46975 for OlexSys, GUI svn.r6396)
;
_audit_update_record
;
2025-05-05 deposited with the CCDC.	2025-05-14 downloaded from the CCDC.
;
_cell_angle_alpha 90
_cell_angle_beta 90
_cell_angle_gamma 90
_cell_formula_units_Z 24
_cell_length_a 16.7979(6)
_cell_length_b 22.4214(9)
_cell_length_c 35.2924(11)
_cell_measurement_reflns_used 9665
_cell_measurement_temperature 173.00
_cell_measurement_theta_max 63.579
_cell_measurement_theta_min 2.913
_cell_volume 13292.3(8)
_computing_cell_refinement 'SAINT V8.40B (?, 2016)'
_computing_data_reduction 'SAINT V8.40B (?, 2016)'
_computing_molecular_graphics 'Olex2 1.5 (Dolomanov et al., 2009)'
_computing_publication_material 'Olex2 1.5 (Dolomanov et al., 2009)'
_computing_structure_refinement 'SHELXL 2018/3 (Sheldrick, 2015)'
_computing_structure_solution 'SHELXT 2014/5 (Sheldrick, 2014)'
_diffrn_ambient_temperature 173.00
_diffrn_measured_fraction_theta_full 0.978
_diffrn_measured_fraction_theta_max 0.978
_diffrn_measurement_device_type 'Bruker APEX-II CCD'
_diffrn_measurement_method '\w scans'
_diffrn_radiation_type CuK\a
_diffrn_radiation_wavelength 1.54178
_diffrn_reflns_av_R_equivalents 0.0419
_diffrn_reflns_av_unetI/netI 0.0553
_diffrn_reflns_Laue_measured_fraction_full 0.978
_diffrn_reflns_Laue_measured_fraction_max 0.978
_diffrn_reflns_limit_h_max 19
_diffrn_reflns_limit_h_min -16
_diffrn_reflns_limit_k_max 25
_diffrn_reflns_limit_k_min -22
_diffrn_reflns_limit_l_max 36
_diffrn_reflns_limit_l_min -40
_diffrn_reflns_number 51175
_diffrn_reflns_point_group_measured_fraction_full 0.953
_diffrn_reflns_point_group_measured_fraction_max 0.953
_diffrn_reflns_theta_full 63.769
_diffrn_reflns_theta_max 63.769
_diffrn_reflns_theta_min 3.187
_diffrn_standards_number 0
_exptl_absorpt_coefficient_mu 2.802
_exptl_absorpt_correction_T_max 0.7524
_exptl_absorpt_correction_T_min 0.5634
_exptl_absorpt_correction_type multi-scan
_exptl_absorpt_process_details
;
SADABS-2016/2 (Bruker,2016/2) was used for absorption correction.
wR2(int) was 0.1418 before and 0.0588 after correction.
The Ratio of minimum to maximum transmission is 0.7488.
The \l/2 correction factor is Not present.
;
_exptl_crystal_colour yellow
_exptl_crystal_colour_primary yellow
_exptl_crystal_density_diffrn 1.359
_exptl_crystal_description plate
_exptl_crystal_F_000 5532
_exptl_crystal_size_max 0.13
_exptl_crystal_size_mid 0.12
_exptl_crystal_size_min 0.08
_refine_diff_density_max 0.862
_refine_diff_density_min -0.673
_refine_diff_density_rms 0.164
_refine_ls_abs_structure_details
;
 Refined as an inversion twin.
;
_refine_ls_abs_structure_Flack 0.05(3)
_refine_ls_extinction_coef 0.00084(9)
_refine_ls_extinction_expression Fc^*^=kFc[1+0.001xFc^2^\l^3^/sin(2\q)]^-1/4^
_refine_ls_extinction_method 'SHELXL-2018/3 (Sheldrick 2018)'
_refine_ls_goodness_of_fit_ref 1.045
_refine_ls_hydrogen_treatment constr
_refine_ls_matrix_type full
_refine_ls_number_parameters 1927
_refine_ls_number_reflns 20901
_refine_ls_number_restraints 477
_refine_ls_restrained_S_all 1.124
_refine_ls_R_factor_all 0.0725
_refine_ls_R_factor_gt 0.0649
_refine_ls_shift/su_max 0.002
_refine_ls_shift/su_mean 0.000
_refine_ls_structure_factor_coef Fsqd
_refine_ls_weighting_details 'w=1/[\s^2^(Fo^2^)+(0.1289P)^2^+2.7028P] where P=(Fo^2^+2Fc^2^)/3'
_refine_ls_weighting_scheme calc
_refine_ls_wR_factor_gt 0.1716
_refine_ls_wR_factor_ref 0.1803
_reflns_Friedel_coverage 0.798
_reflns_Friedel_fraction_full 0.923
_reflns_Friedel_fraction_max 0.923
_reflns_number_gt 18370
_reflns_number_total 20901
_reflns_threshold_expression 'I > 2\s(I)'
_cod_data_source_file d5ra01633a2.cif
_cod_data_source_block 1
_cod_database_code 7250427
_shelx_shelxl_version_number 2018/3
_shelx_space_group_comment
;
The symmetry employed for this shelxl refinement is uniquely defined
by the following loop, which should always be used as a source of
symmetry information in preference to the above space-group names.
They are only intended as comments.
;
_olex2_refinement_description
;
1. Twinned data refinement
 Scales: 0.95(3)
 0.05(3)
2. Fixed Uiso
 At 1.2 times of:
  All C(H) groups, All C(H,H) groups, All N(H) groups, All N(H,H) groups
3. Restrained distances
 O17-O12
 3 with sigma of 0.01
 Cl27-C127 = Cl13-C127 = Cl9-C123 = Cl2-C61 = Cl19-C123 = Cl7-C2 = Cl29-C2 =
 Cl17-C61 = Cl5-C31 = Cl11-C125 = Cl3-C63 = Cl25-C63
 1.77 with sigma of 0.02
 Cl27-Cl13 = Cl9-Cl19 = Cl7-Cl29 = Cl5-Cl21 = Cl5-Cl21 = Cl3-Cl25 = Cl1-Cl8 =
 Cl11-Cl23
 2.92 with sigma of 0.02
 Cl15-Cl30
 2.92 with sigma of 0.01
 Cl9-Cl19
 2.916 with sigma of 0.03
 Cl30-C121 = Cl15-C121 = Cl9-C123 = Cl19-C123 = Cl5-C31 = Cl21-C31 = Cl11-C125
 = Cl23-C125
 1.77 with sigma of 0.01
 C115-Cl8
 1.77 with sigma of 0.02
 Cl1-C115
 1.77 with sigma of 0.02
 Cl2-Cl17
 2.92 with sigma of 0.02
 Cl23-C125
 1.77 with sigma of 0.02
 Cl26-C15
 1.78 with sigma of 0.02
 Cl26-C15 = Cl28-C15
 1.771 with sigma of 0.01
 Cl21-C31
 1.77 with sigma of 0.02
 Cl26-Cl28
 2.916 with sigma of 0.03
 Cl28-C15
 1.77 with sigma of 0.02
 O14-O7_$1
 3 with sigma of 0.01
 O14-C74 = O7-C66 = O17-C37 = O12-C48
 1.2 with sigma of 0.01
 Cl20-Cl18
 2.8 with sigma of 0.02
 Cl10-Cl12
 2.8 with sigma of 0.02
 Cl22-Cl24
 2.916 with sigma of 0.03
 Cl22-C119
 1.78 with sigma of 0.02
 Cl24-C119
 1.77 with sigma of 0.02
 Cl22-C119 = Cl24-C119
 1.771 with sigma of 0.01
 Cl11-Cl23
 2.92 with sigma of 0.04
 Cl26-Cl28
 2.92 with sigma of 0.04
 Cl22-Cl24
 2.92 with sigma of 0.04
 Cl10-C57 \\sim Cl20-C59 \\sim Cl12-C57 \\sim Cl18-C59
 with sigma of 0.02
4. Uiso/Uaniso restraints and constraints
Cl28 \\sim Cl26 \\sim Cl15 \\sim Cl30 \\sim Cl21 \\sim Cl5 \\sim C15 \\sim C31
\\sim Cl11 \\sim C125 \\sim Cl23 \\sim Cl19 \\sim Cl20 \\sim C59 \\sim Cl18
\\sim Cl9 \\sim Cl8 \\sim Cl3 \\sim Cl1 \\sim Cl22: within 2A with sigma of
0.04 and sigma for terminal atoms of 0.08 within 2A
Cl19 \\sim Cl9 \\sim Cl13 \\sim Cl8 \\sim Cl1 \\sim Cl3 \\sim Cl2: within 2A
with sigma of 0.003 and sigma for terminal atoms of 0.006 within 2A
Cl9 \\sim Cl19 \\sim C123: within 2A with sigma of 0.04 and sigma for terminal
atoms of 0.08 within 2A
Cl5 \\sim Cl21 \\sim C31: within 2A with sigma of 0.04 and sigma for terminal
atoms of 0.08 within 2A
Cl11 \\sim Cl23 \\sim C125: within 2A with sigma of 0.04 and sigma for terminal
atoms of 0.08 within 2A
Cl26 \\sim Cl28 \\sim C15: within 2A with sigma of 0.01 and sigma for terminal
atoms of 0.02 within 2A
Cl22 \\sim Cl24 \\sim C119: within 2A with sigma of 0.04 and sigma for terminal
atoms of 0.08 within 2A
C61 \\sim C127: within 2A with sigma of 0.01 and sigma for terminal atoms of
0.02 within 2A
Cl15 \\sim Cl22 \\sim C121 \\sim C119 \\sim Cl24: within 2A with sigma of 0.01
and sigma for terminal atoms of 0.02 within 2A
Uanis(Cl9) \\sim Ueq, Uanis(Cl19) \\sim Ueq: with sigma of 0.1 and sigma for
terminal atoms of 0.2
Uanis(Cl2) \\sim Ueq, Uanis(Cl11) \\sim Ueq, Uanis(Cl9) \\sim Ueq, Uanis(Cl26)
\\sim Ueq, Uanis(Cl5) \\sim Ueq, Uanis(Cl27) \\sim Ueq, Uanis(C57) \\sim Ueq,
Uanis(Cl15) \\sim Ueq, Uanis(Cl19) \\sim Ueq, Uanis(Cl30) \\sim Ueq,
Uanis(Cl21) \\sim Ueq, Uanis(Cl5) \\sim Ueq: with sigma of 0.01 and sigma for
terminal atoms of 0.02
Uanis(C127) \\sim Ueq, Uanis(C61) \\sim Ueq: with sigma of 0.05 and sigma for
terminal atoms of 0.1
Uanis(Cl11) \\sim Ueq, Uanis(Cl23) \\sim Ueq, Uanis(C125) \\sim Ueq: with sigma
of 0.1 and sigma for terminal atoms of 0.2
Uanis(C2) \\sim Ueq, Uanis(Cl29) \\sim Ueq, Uanis(Cl7) \\sim Ueq: with sigma of
0.01 and sigma for terminal atoms of 0.02
Uanis(Cl25) \\sim Ueq, Uanis(C63) \\sim Ueq, Uanis(C115) \\sim Ueq, Uanis(Cl3)
\\sim Ueq, Uanis(Cl8) \\sim Ueq, Uanis(Cl21) \\sim Ueq, Uanis(Cl10) \\sim Ueq:
with sigma of 0.01 and sigma for terminal atoms of 0.02
Uanis(Cl20) \\sim Ueq, Uanis(Cl18) \\sim Ueq, Uanis(C117) \\sim Ueq: with sigma
of 0.01 and sigma for terminal atoms of 0.02
Uanis(Cl2) \\sim Ueq, Uanis(Cl17) \\sim Ueq: with sigma of 0.01 and sigma for
terminal atoms of 0.02
Uanis(C121) \\sim Ueq: with sigma of 0.01 and sigma for terminal atoms of 0.02
Uanis(N29) \\sim Ueq: with sigma of 0.005 and sigma for terminal atoms of 0.01
Uanis(C123) \\sim Ueq: with sigma of 0.1 and sigma for terminal atoms of 0.2
Uanis(C31) \\sim Ueq, Uanis(C125) \\sim Ueq, Uanis(Cl13) \\sim Ueq: with sigma
of 0.05 and sigma for terminal atoms of 0.1
Uanis(Cl6) \\sim Ueq, Uanis(C29) \\sim Ueq, Uanis(Cl4) \\sim Ueq, Uanis(Cl23)
\\sim Ueq: with sigma of 0.01 and sigma for terminal atoms of 0.02
Uanis(C59) \\sim Ueq, Uanis(C119) \\sim Ueq, Uanis(C125) \\sim Ueq: with sigma
of 0.01 and sigma for terminal atoms of 0.02
5. Rigid body (RIGU) restrains
 Cl9, Cl19, C123
 with sigma for 1-2 distances of 0.004 and sigma for 1-3 distances of 0.004
 Cl5, Cl21, C31
 with sigma for 1-2 distances of 0.004 and sigma for 1-3 distances of 0.004
 Cl11, Cl23, C125
 with sigma for 1-2 distances of 0.004 and sigma for 1-3 distances of 0.004
 C61, Cl2, Cl17
 with sigma for 1-2 distances of 0.01 and sigma for 1-3 distances of 0.02
 Cl26, Cl28, C15
 with sigma for 1-2 distances of 0.004 and sigma for 1-3 distances of 0.004
 Cl22, Cl24, C119
 with sigma for 1-2 distances of 0.004 and sigma for 1-3 distances of 0.004
6. Others
 1*[Sof(Cl5)+Sof(Cl21)+Sof(C31)+Sof(H31A)+Sof(H31B)]+1*[Sof(Cl9)+Sof(Cl19)+
 Sof(C123)+Sof(H12C)+Sof(H12D)]+1*[Sof(Cl11)+Sof(Cl23)+Sof(C125)+Sof(H12E)+
 Sof(H12F)]=0.5 with esd of 0.001
 Sof(Cl30)=Sof(C121)=Sof(H12A)=Sof(H12B)=Sof(Cl15)=1-FVAR(1)
 Sof(Cl22)=Sof(Cl24)=Sof(C119)=Sof(H11F)=Sof(H11G)=FVAR(1)
 Sof(C63)=Sof(H63A)=Sof(H63B)=Sof(Cl3)=Sof(Cl25)=0.5*(1-FVAR(3))
 Sof(Cl1)=Sof(Cl8)=Sof(C115)=Sof(H11B)=Sof(H11C)=0.5*FVAR(3)
 Sof(Cl5)=Sof(Cl21)=Sof(C31)=Sof(H31A)=Sof(H31B)=FVAR(3)
 Sof(Cl9)=Sof(Cl19)=Sof(C123)=Sof(H12C)=Sof(H12D)=FVAR(4)
 Sof(Cl11)=Sof(Cl23)=Sof(C125)=Sof(H12E)=Sof(H12F)=FVAR(5)
 Sof(C127)=Sof(H12G)=Sof(H12H)=Sof(Cl13)=Sof(Cl27)=0.5*(1-FVAR(7))
 Sof(Cl2)=Sof(C61)=Sof(H61A)=Sof(H61B)=Sof(Cl17)=0.5*FVAR(7)
 Sof(Cl14)=Sof(Cl16)=Sof(C117)=Sof(H11D)=Sof(H11E)=0.5*(1-FVAR(8))
 Sof(Cl7)=Sof(Cl29)=Sof(C2)=Sof(H2A)=Sof(H2B)=0.5*FVAR(8)
 Fixed Sof: Cl10(0.5) Cl12(0.5) C57(0.5) H57A(0.5) H57B(0.5) Cl18(0.5)
 C59(0.5) H59A(0.5) H59B(0.5) Cl20(0.5) Cl26(0.5) Cl28(0.5) C15(0.5) H15C(0.5)
 H15D(0.5)
7.a Secondary CH2 refined with riding coordinates:
 C57(H57A,H57B), C115(H11B,H11C), C29(H29A,H29B), C117(H11D,H11E), C59(H59A,
 H59B), C119(H11F,H11G), C15(H15C,H15D), C121(H12A,H12B), C61(H61A,H61B),
 C123(H12C,H12D), C31(H31A,H31B), C125(H12E,H12F), C63(H63A,H63B), C127(H12G,
 H12H), C2(H2A,H2B)
7.b Aromatic/amide H refined with riding coordinates:
 N12(H12), N16(H16), N17(H17A), N19(H19), N5(H5A), N11(H11A), C64(H64),
 C80(H80), C108(H108), C114(H114), C124(H124), C128(H128), C33(H33), C67(H67),
 C17(H17), C71(H71), C9(H9), C75(H75), C77(H77), C79(H79), C5(H5), C41(H41),
 C83(H83), C21(H21), C87(H87), C11(H11), C89(H89), C45(H45), C91(H91), C23(H23),
  C93(H93), C47(H47), C95(H95), C3(H3), C97(H97), C49(H49), C99(H99), C25(H25),
 C101(H101), C51(H51), C13(H13), C53(H53), C27(H27), C109(H109), C55(H55),
 C111(H111), C7(H7), C113(H113)
7.c X=CH2 refined with riding coordinates:
 N26(H26A,H26B), N28(H28A,H28B), N15(H15A,H15B), N9(H9A,H9B), N21(H21A,H21B),
 N3(H3A,H3B)
;
_olex2_submission_special_instructions 'No special instructions were received'

loop_
_space_group_symop_operation_xyz
'x, y, z'
'-x+1/2, -y, z+1/2'
'-x, y+1/2, -z+1/2'
'x+1/2, -y+1/2, -z'

loop_
_atom_site_label
_atom_site_type_symbol
_atom_site_fract_x
_atom_site_fract_y
_atom_site_fract_z
_atom_site_U_iso_or_equiv
_atom_site_adp_type
_atom_site_occupancy
_atom_site_site_symmetry_order
_atom_site_calc_flag
_atom_site_refinement_flags_posn
_atom_site_refinement_flags_adp
_atom_site_refinement_flags_occupancy
_atom_site_disorder_assembly
_atom_site_disorder_group
O1 O 0.39532(19) 0.39942(16) 0.57737(9) 0.0367(8) Uani 1 1 d . . . . .
O4 O 0.5338(2) 0.49879(16) 0.56870(9) 0.0377(8) Uani 1 1 d . . . . .
O6 O 0.61456(19) 0.38987(17) 0.67122(9) 0.0384(8) Uani 1 1 d . . . . .
O8 O 0.4663(2) 0.47730(15) 0.68879(9) 0.0359(8) Uani 1 1 d . . . . .
O10 O 0.67335(19) -0.04902(16) 0.64181(9) 0.0374(8) Uani 1 1 d . . . . .
F1 F 0.7183(2) 0.26010(15) 0.68622(11) 0.0609(9) Uani 1 1 d . . . . .
F4 F 0.4643(2) 0.15897(14) 0.68861(11) 0.0626(9) Uani 1 1 d . . . . .
O12 O 0.29870(18) 0.56268(17) 0.50649(9) 0.0397(8) Uani 1 1 d D . . . .
O14 O 0.79093(18) 0.46974(19) 0.24699(10) 0.0455(9) Uani 1 1 d D . . . .
N1 N 0.4979(2) 0.03973(16) 0.67483(10) 0.0262(8) Uani 1 1 d . . . . .
O16 O 0.67434(19) 0.51022(17) 0.39479(10) 0.0417(8) Uani 1 1 d . . . . .
N4 N 0.56146(19) 0.05355(18) 0.65055(10) 0.0277(8) Uani 1 1 d . . . . .
O18 O 0.0211(2) 0.5610(2) 0.58044(10) 0.0497(10) Uani 1 1 d . . . . .
O9 O 0.3698(2) 0.44557(19) 0.42887(9) 0.0470(9) Uani 1 1 d . . . . .
O5 O 0.5105(2) 0.4535(2) 0.17596(10) 0.0547(11) Uani 1 1 d . . . . .
O11 O 0.6364(2) 0.38676(19) 0.82269(10) 0.0509(10) Uani 1 1 d . . . . .
O3 O -0.0300(2) 0.47720(18) 0.50960(11) 0.0497(9) Uani 1 1 d . . . . .
F6 F 0.5830(3) 0.18873(16) 0.52959(12) 0.0735(11) Uani 1 1 d . . . . .
N6 N 0.5654(2) 0.38405(19) 0.76853(10) 0.0334(9) Uani 1 1 d . . . . .
O13 O 0.61235(19) 0.0769(2) 0.59446(10) 0.0514(10) Uani 1 1 d . . . . .
N8 N 0.1653(2) 0.57056(19) 0.50748(11) 0.0321(9) Uani 1 1 d . . . . .
O7 O 0.36760(19) 0.0251(2) 0.68417(11) 0.0537(11) Uani 1 1 d D . . . .
N10 N 0.5048(2) 0.59933(18) 0.43185(11) 0.0319(9) Uani 1 1 d . . . . .
O15 O 0.4634(2) 0.5522(2) 0.24066(11) 0.0531(10) Uani 1 1 d . . . . .
F3 F 0.7435(2) 0.80506(17) 0.46467(13) 0.0763(11) Uani 1 1 d . . . . .
N12 N 0.5818(2) 0.41032(19) 0.59342(11) 0.0343(9) Uani 1 1 d . . . . .
H12 H 0.600224 0.423172 0.615292 0.041 Uiso 1 1 calc R U . . .
N14 N 0.5613(2) 0.38225(19) 0.72876(10) 0.0326(9) Uani 1 1 d . . . . .
F2 F 0.4618(3) 0.23505(19) 0.25920(15) 0.0882(13) Uani 1 1 d . . . . .
N16 N 0.4264(2) 0.39482(18) 0.65520(11) 0.0327(9) Uani 1 1 d . . . . .
H16 H 0.405494 0.412857 0.635423 0.039 Uiso 1 1 calc R U . . .
N18 N 0.5713(2) 0.6155(2) 0.40954(11) 0.0359(9) Uani 1 1 d . . . . .
N20 N 0.4475(2) 0.41197(18) 0.51986(10) 0.0304(8) Uani 1 1 d . . . . .
N22 N 0.4423(2) 0.42521(18) 0.48083(10) 0.0317(9) Uani 1 1 d . . . . .
N24 N 0.0925(2) 0.5697(2) 0.52809(11) 0.0362(9) Uani 1 1 d . . . . .
N26 N 0.4826(2) 0.56470(19) 0.49411(11) 0.0343(9) Uani 1 1 d . . . . .
H26A H 0.500510 0.551960 0.516090 0.041 Uiso 1 1 calc R U . . .
H26B H 0.430958 0.567040 0.490061 0.041 Uiso 1 1 calc R U . . .
N28 N 0.6970(2) 0.4770(2) 0.31150(11) 0.0374(10) Uani 1 1 d . . . . .
H28A H 0.685230 0.482175 0.335575 0.045 Uiso 1 1 calc R U . . .
H28B H 0.746957 0.477526 0.304058 0.045 Uiso 1 1 calc R U . . .
N30 N 0.6575(2) 0.46102(19) 0.24788(10) 0.0331(9) Uani 1 1 d . . . . .
N15 N 0.2035(2) 0.57152(19) 0.44293(11) 0.0358(9) Uani 1 1 d . . . . .
H15A H 0.191192 0.573169 0.418718 0.043 Uiso 1 1 calc R U . . .
H15B H 0.253746 0.569828 0.449930 0.043 Uiso 1 1 calc R U . . .
N2 N 0.5847(2) 0.4547(2) 0.22825(11) 0.0377(10) Uani 1 1 d . . . . .
N17 N -0.1110(2) 0.5603(2) 0.51477(13) 0.0416(10) Uani 1 1 d . . . . .
H17A H -0.157862 0.542994 0.516479 0.050 Uiso 1 1 calc R U . . .
N9 N 0.4793(2) 0.02012(18) 0.73975(11) 0.0334(9) Uani 1 1 d . . . . .
H9A H 0.498242 0.014035 0.762680 0.040 Uiso 1 1 calc R U . . .
H9B H 0.427584 0.020446 0.735892 0.040 Uiso 1 1 calc R U . . .
N19 N 0.7705(2) 0.5835(2) 0.40116(13) 0.0450(11) Uani 1 1 d . . . . .
H19 H 0.810835 0.565179 0.390344 0.054 Uiso 1 1 calc R U . . .
N5 N 0.7622(2) 0.02939(19) 0.64169(11) 0.0350(9) Uani 1 1 d . . . . .
H5A H 0.803411 0.011358 0.631416 0.042 Uiso 1 1 calc R U . . .
F5 F -0.0216(3) 0.79454(18) 0.51976(17) 0.0920(15) Uani 1 1 d . . . . .
O2 O 0.6281(3) 0.6395(3) 0.35495(11) 0.0740(15) Uani 1 1 d . . . . .
N21 N 0.4731(3) 0.3919(2) 0.81929(11) 0.0418(10) Uani 1 1 d . . . . .
H21A H 0.423936 0.393400 0.827848 0.050 Uiso 1 1 calc R U . . .
H21B H 0.513350 0.394274 0.835179 0.050 Uiso 1 1 calc R U . . .
N11 N 0.3817(2) 0.4696(3) 0.24176(13) 0.0495(12) Uani 1 1 d . . . . .
H11A H 0.335310 0.486821 0.238147 0.059 Uiso 1 1 calc R U . . .
N23 N -0.0109(3) 0.5759(2) 0.40180(12) 0.0463(11) Uani 1 1 d . . . . .
N3 N 0.5325(3) 0.4504(2) 0.43188(11) 0.0398(10) Uani 1 1 d . . . . .
H3A H 0.581150 0.456362 0.423426 0.048 Uiso 1 1 calc R U . . .
H3B H 0.491556 0.455210 0.416630 0.048 Uiso 1 1 calc R U . . .
N25 N 0.7059(3) 0.0192(3) 0.76462(13) 0.0539(13) Uani 1 1 d . . . . .
C1 C 0.4575(3) 0.4239(2) 0.68532(12) 0.0283(10) Uani 1 1 d . . . . .
O17 O 0.3748(2) 0.5893(3) 0.43846(14) 0.0793(17) Uani 1 1 d D . . . .
C4 C 0.4705(3) 0.0772(2) 0.60085(13) 0.0316(10) Uani 1 1 d . . . . .
C6 C 0.5330(3) 0.5803(2) 0.46721(12) 0.0289(10) Uani 1 1 d . . . . .
C8 C 0.6894(2) 0.1042(2) 0.66839(12) 0.0279(10) Uani 1 1 d . . . . .
C10 C 0.5480(3) 0.4463(2) 0.56722(12) 0.0317(10) Uani 1 1 d . . . . .
C12 C 0.3844(3) 0.4088(2) 0.54337(12) 0.0296(10) Uani 1 1 d . . . . .
C14 C 0.5209(3) 0.4344(2) 0.46759(13) 0.0319(10) Uani 1 1 d . . . . .
C16 C 0.6256(3) 0.3875(2) 0.70558(13) 0.0309(10) Uani 1 1 d . . . . .
C18 C 0.6924(3) 0.0023(2) 0.64954(13) 0.0289(10) Uani 1 1 d . . . . .
C20 C 0.6381(2) 0.0484(2) 0.67028(12) 0.0283(10) Uani 1 1 d . . . . .
C22 C 0.1464(3) 0.5716(2) 0.46888(12) 0.0289(10) Uani 1 1 d . . . . .
C24 C 0.5287(3) 0.0288(2) 0.71107(12) 0.0257(9) Uani 1 1 d . . . . .
C26 C 0.6147(3) 0.5807(2) 0.46655(12) 0.0311(10) Uani 1 1 d . . . . .
C28 C 0.6392(3) 0.4682(2) 0.28639(12) 0.0308(10) Uani 1 1 d . . . . .
C30 C 0.6971(3) 0.5588(2) 0.40593(14) 0.0344(11) Uani 1 1 d . . . . .
C32 C 0.6096(2) 0.0305(2) 0.70904(12) 0.0276(9) Uani 1 1 d . . . . .
C34 C 0.4067(3) 0.0643(2) 0.62497(13) 0.0305(10) Uani 1 1 d . . . . .
C36 C 0.3708(3) 0.4327(2) 0.46253(13) 0.0332(11) Uani 1 1 d . . . . .
C38 C 0.0243(3) 0.5755(2) 0.42997(14) 0.0345(11) Uani 1 1 d . . . . .
N13 N 0.4815(3) 0.4792(2) 0.35316(13) 0.0470(11) Uani 1 1 d . . . . .
C40 C 0.5526(3) 0.3438(2) 0.54621(13) 0.0332(10) Uani 1 1 d . . . . .
C42 C 0.5586(3) 0.4656(2) 0.29118(13) 0.0337(11) Uani 1 1 d . . . . .
C44 C 0.5530(3) 0.0692(2) 0.61374(13) 0.0335(11) Uani 1 1 d . . . . .
C46 C 0.0650(3) 0.5739(2) 0.46474(13) 0.0319(10) Uani 1 1 d . . . . .
C48 C 0.2383(2) 0.5640(2) 0.52487(13) 0.0321(10) Uani 1 1 d D . . . .
C50 C 0.2347(3) 0.5570(2) 0.56656(13) 0.0339(10) Uani 1 1 d . . . . .
C52 C 0.2997(3) 0.4255(2) 0.48637(13) 0.0328(10) Uani 1 1 d . . . . .
C54 C 0.4797(3) 0.3755(2) 0.71542(12) 0.0291(10) Uani 1 1 d . . . . .
C56 C 0.4642(3) 0.3180(2) 0.69387(13) 0.0325(10) Uani 1 1 d . . . . .
C58 C 0.4867(3) 0.3858(2) 0.78214(13) 0.0332(10) Uani 1 1 d . . . . .
C60 C 0.5846(3) 0.3500(2) 0.58203(13) 0.0338(11) Uani 1 1 d . . . . .
C62 C 0.4313(3) 0.3330(2) 0.65902(13) 0.0315(10) Uani 1 1 d . . . . .
C64 C 0.6732(3) 0.1612(2) 0.68045(14) 0.0353(11) Uani 1 1 d . . . . .
H64 H 0.624112 0.171253 0.692208 0.042 Uiso 1 1 calc R U . . .
C66 C 0.4199(3) 0.0415(2) 0.66301(13) 0.0324(10) Uani 1 1 d D . . . .
C68 C 0.6459(3) 0.6039(2) 0.42926(13) 0.0324(10) Uani 1 1 d . . . . .
C70 C 0.3059(3) 0.4155(2) 0.52537(13) 0.0312(10) Uani 1 1 d . . . . .
C72 C 0.5299(3) 0.4051(2) 0.53193(12) 0.0306(10) Uani 1 1 d . . . . .
C74 C 0.7296(3) 0.4639(2) 0.22938(13) 0.0349(11) Uani 1 1 d D . . . .
C76 C 0.5730(3) 0.4242(2) 0.49642(13) 0.0342(11) Uani 1 1 d . . . . .
C78 C 0.6622(3) 0.0243(2) 0.74013(13) 0.0350(11) Uani 1 1 d . . . . .
C80 C 0.4560(3) 0.0980(3) 0.56464(14) 0.0446(13) Uani 1 1 d . . . . .
H80 H 0.498932 0.106504 0.547992 0.053 Uiso 1 1 calc R U . . .
C82 C 0.6363(3) 0.3858(2) 0.78822(14) 0.0377(11) Uani 1 1 d . . . . .
C84 C 0.4531(3) 0.2171(2) 0.67872(16) 0.0451(13) Uani 1 1 d . . . . .
C86 C 0.7031(3) 0.3892(2) 0.72430(14) 0.0350(11) Uani 1 1 d . . . . .
C88 C 0.7016(3) 0.6569(2) 0.43223(15) 0.0386(11) Uani 1 1 d . . . . .
C90 C 0.5817(4) 0.2419(3) 0.54778(17) 0.0494(14) Uani 1 1 d . . . . .
C92 C 0.4517(3) 0.5001(3) 0.24406(13) 0.0404(12) Uani 1 1 d . . . . .
C94 C -0.0992(3) 0.6226(3) 0.51690(14) 0.0415(12) Uani 1 1 d . . . . .
C96 C 0.0252(3) 0.5787(2) 0.50272(13) 0.0324(10) Uani 1 1 d . . . . .
C98 C 0.7254(3) 0.4608(2) 0.18789(14) 0.0361(11) Uani 1 1 d . . . . .
C100 C 0.4852(4) 0.6365(3) 0.35726(15) 0.0503(15) Uani 1 1 d . . . . .
C102 C 0.4709(3) 0.3949(3) 0.25256(14) 0.0403(12) Uani 1 1 d . . . . .
C104 C 0.7610(3) 0.0899(2) 0.65193(14) 0.0343(11) Uani 1 1 d . . . . .
C106 C 0.1638(3) 0.5549(2) 0.58589(13) 0.0380(11) Uani 1 1 d . . . . .
C108 C 0.2377(3) 0.4109(2) 0.54757(14) 0.0366(11) Uani 1 1 d . . . . .
H108 H 0.241691 0.403489 0.574006 0.044 Uiso 1 1 calc R U . . .
C110 C 0.4202(3) 0.6235(2) 0.37945(15) 0.0443(13) Uani 1 1 d . . . . .
C112 C 0.5169(3) 0.4519(2) 0.25428(13) 0.0354(11) Uani 1 1 d . . . . .
C114 C 0.2255(3) 0.4305(2) 0.46981(14) 0.0370(11) Uani 1 1 d . . . . .
H114 H 0.221078 0.436324 0.443229 0.044 Uiso 1 1 calc R U . . .
C116 C 0.5773(3) 0.4563(3) 0.18982(13) 0.0405(12) Uani 1 1 d . . . . .
C118 C 0.5177(3) 0.4731(2) 0.32549(14) 0.0341(11) Uani 1 1 d . . . . .
C120 C 0.7079(3) 0.3870(2) 0.76390(14) 0.0386(11) Uani 1 1 d . . . . .
C122 C 0.6525(3) 0.4586(3) 0.16908(13) 0.0405(12) Uani 1 1 d . . . . .
C124 C 0.6901(3) 0.7114(2) 0.44912(15) 0.0420(12) Uani 1 1 d . . . . .
H124 H 0.641064 0.721520 0.460920 0.050 Uiso 1 1 calc R U . . .
C126 C 0.3915(3) 0.4078(3) 0.24575(15) 0.0443(13) Uani 1 1 d . . . . .
C128 C 0.1640(3) 0.4171(2) 0.53059(16) 0.0431(12) Uani 1 1 d . . . . .
H128 H 0.117017 0.414610 0.545492 0.052 Uiso 1 1 calc R U . . .
C129 C 0.7325(3) 0.2033(2) 0.67447(15) 0.0419(12) Uani 1 1 d . . . . .
C65 C 0.4350(3) 0.3813(2) 0.75269(12) 0.0327(10) Uani 1 1 d . . . . .
C33 C 0.6129(3) 0.2462(3) 0.58365(17) 0.0501(14) Uani 1 1 d . . . . .
H33 H 0.632594 0.211728 0.596178 0.060 Uiso 1 1 calc R U . . .
C67 C 0.6154(3) 0.3015(3) 0.60142(15) 0.0437(13) Uani 1 1 d . . . . .
H67 H 0.637516 0.305835 0.626041 0.052 Uiso 1 1 calc R U . . .
C17 C 0.1583(3) 0.4271(2) 0.49175(16) 0.0423(12) Uani 1 1 d . . . . .
H17 H 0.107458 0.431547 0.480339 0.051 Uiso 1 1 calc R U . . .
C69 C 0.0868(3) 0.5616(2) 0.56590(14) 0.0375(11) Uani 1 1 d . . . . .
N27 N 0.2833(3) 0.3692(3) 0.75524(16) 0.0731(17) Uani 1 1 d . . . . .
C35 C -0.0417(3) 0.5301(2) 0.50977(14) 0.0367(11) Uani 1 1 d . . . . .
C71 C 0.4083(3) 0.2891(2) 0.63352(14) 0.0413(12) Uani 1 1 d . . . . .
H71 H 0.384640 0.298991 0.609883 0.050 Uiso 1 1 calc R U . . .
C9 C 0.5501(3) 0.2902(2) 0.52803(16) 0.0437(12) Uani 1 1 d . . . . .
H9 H 0.528227 0.286003 0.503358 0.052 Uiso 1 1 calc R U . . .
C73 C 0.3521(3) 0.3750(3) 0.75484(14) 0.0440(13) Uani 1 1 d . . . . .
C37 C 0.4289(3) 0.6033(3) 0.41850(15) 0.0423(12) Uani 1 1 d D . . . .
C75 C 0.4756(3) 0.2604(2) 0.70455(15) 0.0390(11) Uani 1 1 d . . . . .
H75 H 0.497760 0.250428 0.728475 0.047 Uiso 1 1 calc R U . . .
C19 C 0.7741(3) 0.6422(2) 0.41564(16) 0.0437(13) Uani 1 1 d . . . . .
C77 C 0.3778(3) 0.1065(3) 0.55286(15) 0.0531(15) Uani 1 1 d . . . . .
H77 H 0.367542 0.119727 0.527765 0.064 Uiso 1 1 calc R U . . .
C39 C 0.5661(3) 0.6311(3) 0.37213(14) 0.0493(15) Uani 1 1 d . . . . .
C79 C 0.3066(3) 0.5496(3) 0.58612(15) 0.0429(12) Uani 1 1 d . . . . .
H79 H 0.356002 0.551157 0.573032 0.051 Uiso 1 1 calc R U . . .
C5 C 0.7717(3) 0.3910(3) 0.70251(15) 0.0416(12) Uani 1 1 d . . . . .
H5 H 0.768061 0.392232 0.675656 0.050 Uiso 1 1 calc R U . . .
C81 C -0.0202(3) 0.6355(2) 0.51016(13) 0.0356(11) Uani 1 1 d . . . . .
C41 C 0.3298(3) 0.0745(3) 0.61286(14) 0.0402(12) Uani 1 1 d . . . . .
H41 H 0.286531 0.066709 0.629448 0.048 Uiso 1 1 calc R U . . .
N7 N 0.7064(3) 0.5613(3) 0.52270(17) 0.0768(19) Uani 1 1 d . . . . .
C83 C 0.4213(3) 0.2299(2) 0.64403(15) 0.0436(12) Uani 1 1 d . . . . .
H83 H 0.408021 0.198502 0.627086 0.052 Uiso 1 1 calc R U . . .
C21 C 0.8042(3) 0.1900(3) 0.65847(16) 0.0479(13) Uani 1 1 d . . . . .
H21 H 0.843136 0.220330 0.655377 0.057 Uiso 1 1 calc R U . . .
C85 C 0.6638(3) 0.5694(3) 0.49795(15) 0.0458(13) Uani 1 1 d . . . . .
C43 C 0.7529(4) 0.7504(3) 0.44806(18) 0.0541(14) Uani 1 1 d . . . . .
C87 C 0.7968(3) 0.4627(3) 0.16738(15) 0.0452(13) Uani 1 1 d . . . . .
H87 H 0.846481 0.464452 0.180225 0.054 Uiso 1 1 calc R U . . .
C11 C 0.1610(4) 0.5451(3) 0.62536(15) 0.0531(15) Uani 1 1 d . . . . .
H11 H 0.111818 0.543433 0.638579 0.064 Uiso 1 1 calc R U . . .
C89 C 0.7820(3) 0.3868(3) 0.78142(17) 0.0495(14) Uani 1 1 d . . . . .
H89 H 0.785966 0.384732 0.808235 0.059 Uiso 1 1 calc R U . . .
C45 C 0.8255(4) 0.7368(3) 0.4312(2) 0.0595(16) Uani 1 1 d . . . . .
H45 H 0.867029 0.765497 0.430718 0.071 Uiso 1 1 calc R U . . .
C91 C 0.3153(3) 0.0959(3) 0.57695(16) 0.0490(14) Uani 1 1 d . . . . .
H91 H 0.262245 0.103263 0.568902 0.059 Uiso 1 1 calc R U . . .
C23 C -0.1538(3) 0.6668(3) 0.52523(17) 0.0525(15) Uani 1 1 d . . . . .
H23 H -0.208159 0.657610 0.529764 0.063 Uiso 1 1 calc R U . . .
C93 C 0.8204(3) 0.1324(3) 0.64675(16) 0.0450(13) Uani 1 1 d . . . . .
H93 H 0.870108 0.122233 0.635617 0.054 Uiso 1 1 calc R U . . .
C47 C 0.0073(3) 0.6932(3) 0.51028(17) 0.0476(14) Uani 1 1 d . . . . .
H47 H 0.061399 0.702368 0.505037 0.057 Uiso 1 1 calc R U . . .
C95 C 0.4964(3) 0.3367(3) 0.25746(16) 0.0504(14) Uani 1 1 d . . . . .
H95 H 0.550505 0.327287 0.262511 0.060 Uiso 1 1 calc R U . . .
C3 C 0.8366(3) 0.6819(3) 0.41542(19) 0.0548(15) Uani 1 1 d . . . . .
H3 H 0.886287 0.671343 0.404499 0.066 Uiso 1 1 calc R U . . .
C97 C 0.6508(4) 0.4583(3) 0.12926(15) 0.0568(17) Uani 1 1 d . . . . .
H97 H 0.601551 0.457009 0.116046 0.068 Uiso 1 1 calc R U . . .
C49 C 0.3045(4) 0.5399(3) 0.62467(16) 0.0518(15) Uani 1 1 d . . . . .
H49 H 0.352788 0.534559 0.638222 0.062 Uiso 1 1 calc R U . . .
C99 C 0.7942(3) 0.4619(3) 0.12816(16) 0.0519(15) Uani 1 1 d . . . . .
H99 H 0.842195 0.462692 0.113934 0.062 Uiso 1 1 calc R U . . .
C25 C 0.2324(4) 0.5380(3) 0.64395(16) 0.0605(17) Uani 1 1 d . . . . .
H25 H 0.232417 0.531674 0.670562 0.073 Uiso 1 1 calc R U . . .
C101 C 0.8458(3) 0.3912(3) 0.72003(18) 0.0521(14) Uani 1 1 d . . . . .
H101 H 0.892947 0.392199 0.705201 0.062 Uiso 1 1 calc R U . . .
C51 C 0.7217(4) 0.4599(4) 0.10977(16) 0.0644(19) Uani 1 1 d . . . . .
H51 H 0.720718 0.459646 0.082858 0.077 Uiso 1 1 calc R U . . .
C103 C -0.0479(4) 0.7372(3) 0.5185(2) 0.0620(17) Uani 1 1 d . . . . .
C13 C 0.3351(4) 0.3628(3) 0.24273(19) 0.0627(18) Uani 1 1 d . . . . .
H13 H 0.280967 0.371707 0.237292 0.075 Uiso 1 1 calc R U . . .
C105 C 0.4387(4) 0.2930(3) 0.2546(2) 0.0643(17) Uani 1 1 d . . . . .
C53 C 0.3600(4) 0.3050(4) 0.2479(2) 0.069(2) Uani 1 1 d . . . . .
H53 H 0.322502 0.273298 0.246763 0.083 Uiso 1 1 calc R U . . .
C107 C 0.6561(3) 0.4235(3) 0.49523(15) 0.0554(16) Uani 1 1 d . . . . .
C27 C 0.8506(3) 0.3898(3) 0.75914(19) 0.0569(16) Uani 1 1 d . . . . .
H27 H 0.901272 0.390912 0.771029 0.068 Uiso 1 1 calc R U . . .
N29 N 0.7232(3) 0.4219(4) 0.49771(17) 0.094(2) Uani 1 1 d . U . . .
C109 C -0.1266(4) 0.7248(3) 0.5268(2) 0.0636(18) Uani 1 1 d . . . . .
H109 H -0.161912 0.756133 0.533485 0.076 Uiso 1 1 calc R U . . .
C55 C 0.3429(4) 0.6291(3) 0.3648(2) 0.068(2) Uani 1 1 d . . . . .
H55 H 0.298085 0.622104 0.380585 0.082 Uiso 1 1 calc R U . . .
C111 C 0.4737(5) 0.6535(4) 0.31972(17) 0.081(3) Uani 1 1 d . . . . .
H111 H 0.518347 0.662839 0.304316 0.097 Uiso 1 1 calc R U . . .
C7 C 0.3324(6) 0.6448(4) 0.3277(2) 0.086(3) Uani 1 1 d . . . . .
H7 H 0.280241 0.647628 0.317528 0.103 Uiso 1 1 calc R U . . .
C113 C 0.3983(6) 0.6568(4) 0.3048(2) 0.090(3) Uani 1 1 d . . . . .
H113 H 0.390998 0.667116 0.278891 0.108 Uiso 1 1 calc R U . . .
Cl1 Cl 0.3434(9) 0.7419(10) 0.7203(5) 0.067(3) Uani 0.366(9) 1 d D U P A 1
Cl4 Cl 0.0688(3) 0.71377(15) 0.61253(13) 0.1624(15) Uani 1 1 d . U . B 1
Cl6 Cl -0.0881(3) 0.7002(2) 0.6433(2) 0.225(3) Uani 1 1 d . U . B 1
Cl8 Cl 0.2781(5) 0.6825(3) 0.65227(15) 0.095(3) Uani 0.366(9) 1 d D U P A 1
Cl10 Cl 0.3391(6) 0.2583(3) 0.5259(3) 0.155(3) Uani 0.5 1 d D U P C 1
Cl12 Cl 0.3349(9) 0.2827(4) 0.4484(3) 0.202(5) Uani 0.5 1 d D . P C 1
C57 C 0.2846(12) 0.2603(13) 0.4869(4) 0.103(7) Uani 0.5 1 d D U P C 1
H57A H 0.239072 0.287609 0.491034 0.123 Uiso 0.5 1 calc R U P C 1
H57B H 0.262714 0.219971 0.482165 0.123 Uiso 0.5 1 calc R U P C 1
Cl14 Cl 0.2196(5) 0.1963(3) 0.7770(2) 0.105(3) Uani 0.354(9) 1 d . . P D 2
Cl16 Cl 0.2301(8) 0.1788(6) 0.6998(4) 0.125(4) Uani 0.354(9) 1 d . . P D 2
C115 C 0.290(2) 0.7491(11) 0.6771(7) 0.078(9) Uani 0.366(9) 1 d D U P A 1
H11B H 0.236442 0.765697 0.682733 0.094 Uiso 0.366(9) 1 calc R U P A 1
H11C H 0.317857 0.778067 0.660672 0.094 Uiso 0.366(9) 1 calc R U P A 1
C29 C 0.0094(10) 0.6756(7) 0.6388(5) 0.166(6) Uani 1 1 d . U . B 1
H29A H 0.032838 0.673648 0.664507 0.200 Uiso 1 1 calc R U . B 1
H29B H 0.007997 0.634395 0.628786 0.200 Uiso 1 1 calc R U . B 1
C117 C 0.261(3) 0.200(2) 0.7316(13) 0.128(13) Uani 0.354(9) 1 d . U P D 2
H11D H 0.270663 0.242527 0.726882 0.154 Uiso 0.354(9) 1 calc R U P D 2
H11E H 0.313709 0.180775 0.733868 0.154 Uiso 0.354(9) 1 calc R U P D 2
Cl18 Cl 0.2256(11) 0.2469(5) 0.5482(4) 0.267(7) Uani 0.5 1 d D U P E 2
C59 C 0.2631(12) 0.2543(11) 0.5063(6) 0.103(7) Uani 0.5 1 d D U P E 2
H59A H 0.248466 0.217046 0.492937 0.124 Uiso 0.5 1 calc R U P E 2
H59B H 0.230902 0.286144 0.494325 0.124 Uiso 0.5 1 calc R U P E 2
Cl20 Cl 0.3524(12) 0.2677(11) 0.4929(8) 0.338(11) Uani 0.5 1 d D U P E 2
Cl22 Cl 0.2199(3) 0.3647(3) 0.65474(16) 0.114(2) Uani 0.446(7) 1 d D U P F 1
Cl24 Cl 0.0766(6) 0.3264(5) 0.6929(3) 0.166(4) Uani 0.446(7) 1 d D U P F 1
C119 C 0.1521(18) 0.3819(14) 0.6911(10) 0.182(9) Uani 0.446(7) 1 d D U P F 1
H11F H 0.127848 0.421426 0.686249 0.219 Uiso 0.446(7) 1 calc R U P F 1
H11G H 0.180386 0.383678 0.715670 0.219 Uiso 0.446(7) 1 calc R U P F 1
Cl26 Cl 0.4563(5) 0.1560(4) 0.4517(3) 0.171(3) Uani 0.5 1 d D U P G 1
Cl28 Cl 0.3134(5) 0.1343(5) 0.4075(2) 0.176(3) Uani 0.5 1 d D U P G 1
C15 C 0.3986(13) 0.1039(8) 0.4267(9) 0.165(8) Uani 0.5 1 d D U P G 1
H15C H 0.431172 0.086621 0.406077 0.198 Uiso 0.5 1 calc R U P G 1
H15D H 0.383472 0.071097 0.444037 0.198 Uiso 0.5 1 calc R U P G 1
Cl30 Cl -0.0231(11) 0.3858(7) 0.6133(5) 0.333(9) Uani 0.554(7) 1 d D U P F 2
C121 C 0.0413(12) 0.3721(11) 0.6484(7) 0.141(7) Uani 0.554(7) 1 d D U P F 2
H12A H 0.012765 0.385600 0.671424 0.169 Uiso 0.554(7) 1 calc R U P F 2
H12B H 0.042474 0.328075 0.650067 0.169 Uiso 0.554(7) 1 calc R U P F 2
Cl15 Cl 0.1341(11) 0.3919(8) 0.6562(6) 0.324(7) Uani 0.554(7) 1 d D U P F 2
Cl2 Cl 0.5397(17) 0.3180(12) 0.3640(8) 0.248(9) Uani 0.269(8) 1 d D U P H 1
C61 C 0.533(2) 0.290(5) 0.4111(16) 0.24(4) Uani 0.269(8) 1 d D U P H 1
H61A H 0.504404 0.319295 0.427380 0.293 Uiso 0.269(8) 1 calc R U P H 1
H61B H 0.503401 0.252194 0.411454 0.293 Uiso 0.269(8) 1 calc R U P H 1
Cl17 Cl 0.6313(16) 0.2794(13) 0.4284(7) 0.237(11) Uani 0.269(8) 1 d D U P H 1
Cl9 Cl 0.6604(18) 0.7608(14) 0.5711(9) 0.270(14) Uani 0.260(9) 1 d D U P I 2
Cl19 Cl 0.566(3) 0.727(2) 0.6362(12) 0.41(2) Uani 0.260(9) 1 d D U P I 2
C123 C 0.636(4) 0.779(2) 0.6184(12) 0.21(3) Uani 0.260(9) 1 d D U P I 2
H12C H 0.613566 0.819880 0.619497 0.258 Uiso 0.260(9) 1 calc R U P I 2
H12D H 0.685185 0.778552 0.634189 0.258 Uiso 0.260(9) 1 calc R U P I 2
Cl5 Cl 0.532(3) 0.6544(19) 0.7012(15) 0.153(17) Uani 0.083(7) 1 d D U P J 3
Cl21 Cl 0.401(3) 0.737(2) 0.7146(13) 0.146(16) Uani 0.083(7) 1 d D U P J 3
C31 C 0.428(3) 0.661(2) 0.706(5) 0.15(3) Uani 0.083(7) 1 d D U P J 3
H31A H 0.409373 0.636416 0.727538 0.178 Uiso 0.083(7) 1 calc R U P J 3
H31B H 0.401270 0.647171 0.682811 0.178 Uiso 0.083(7) 1 calc R U P J 3
Cl11 Cl 0.471(3) 0.641(2) 0.6780(12) 0.258(18) Uani 0.159(9) 1 d D U P K 1
Cl23 Cl 0.512(2) 0.6461(16) 0.5969(11) 0.239(16) Uani 0.159(9) 1 d D U P K 1
C125 C 0.527(9) 0.676(6) 0.6425(15) 0.29(4) Uani 0.159(9) 1 d D U P K 1
H12E H 0.584598 0.673295 0.648957 0.346 Uiso 0.159(9) 1 calc R U P K 1
H12F H 0.513364 0.719363 0.642039 0.346 Uiso 0.159(9) 1 calc R U P K 1
C63 C 0.303(3) 0.747(3) 0.6679(12) 0.046(15) Uani 0.134(9) 1 d D U P A 2
H63A H 0.344820 0.723620 0.654168 0.055 Uiso 0.134(9) 1 calc R U P A 2
H63B H 0.307483 0.788563 0.659542 0.055 Uiso 0.134(9) 1 calc R U P A 2
Cl3 Cl 0.324(3) 0.743(3) 0.7164(12) 0.056(5) Uani 0.134(9) 1 d D U P A 2
Cl25 Cl 0.208(3) 0.719(2) 0.6543(10) 0.216(19) Uani 0.134(9) 1 d D U P A 2
C127 C 0.573(4) 0.277(3) 0.396(3) 0.25(4) Uani 0.231(8) 1 d D U P H 2
H12G H 0.607167 0.266583 0.417713 0.294 Uiso 0.231(8) 1 calc R U P H 2
H12H H 0.569688 0.241871 0.379191 0.294 Uiso 0.231(8) 1 calc R U P H 2
Cl13 Cl 0.6172(18) 0.3362(15) 0.3709(10) 0.252(9) Uani 0.231(8) 1 d D U P H 2
Cl27 Cl 0.4759(18) 0.2925(12) 0.4133(8) 0.234(12) Uani 0.231(8) 1 d D U P H 2
Cl7 Cl 0.202(3) 0.184(2) 0.6833(12) 0.20(2) Uani 0.146(9) 1 d D U P D 1
Cl29 Cl 0.288(2) 0.1977(15) 0.7553(12) 0.194(16) Uani 0.146(9) 1 d D U P D 1
C2 C 0.237(3) 0.2312(19) 0.7185(13) 0.081(16) Uani 0.146(9) 1 d D U P D 1
H2A H 0.272166 0.261165 0.706575 0.097 Uiso 0.146(9) 1 calc R U P D 1
H2B H 0.190858 0.252974 0.729356 0.097 Uiso 0.146(9) 1 calc R U P D 1

loop_
_atom_site_aniso_label
_atom_site_aniso_U_11
_atom_site_aniso_U_22
_atom_site_aniso_U_33
_atom_site_aniso_U_23
_atom_site_aniso_U_13
_atom_site_aniso_U_12
O1 0.0367(17) 0.051(2) 0.0227(17) 0.0047(15) -0.0019(13) 0.0003(15)
O4 0.0447(18) 0.039(2) 0.0299(18) -0.0010(15) -0.0037(14) 0.0031(16)
O6 0.0377(17) 0.057(2) 0.0201(16) -0.0008(15) -0.0011(13) -0.0003(16)
O8 0.0457(19) 0.035(2) 0.0267(17) -0.0012(14) -0.0022(14) 0.0024(15)
O10 0.0376(17) 0.039(2) 0.0361(18) -0.0045(15) 0.0075(14) 0.0026(15)
F1 0.073(2) 0.0374(19) 0.073(2) -0.0055(16) -0.0041(18) -0.0054(16)
F4 0.086(2) 0.0336(17) 0.069(2) -0.0062(15) -0.011(2) 0.0073(17)
O12 0.0307(16) 0.055(2) 0.0331(18) -0.0030(16) -0.0012(14) 0.0030(15)
O14 0.0271(16) 0.077(3) 0.0320(18) 0.0016(18) 0.0017(15) -0.0004(16)
N1 0.0253(17) 0.031(2) 0.0218(19) 0.0019(15) 0.0037(14) -0.0029(15)
O16 0.0361(17) 0.051(2) 0.0375(19) -0.0029(17) 0.0068(15) 0.0043(16)
N4 0.0171(16) 0.042(2) 0.0243(19) 0.0007(16) 0.0028(14) -0.0005(15)
O18 0.0389(19) 0.081(3) 0.0290(18) 0.0031(18) 0.0066(16) 0.0058(19)
O9 0.0467(19) 0.071(3) 0.0231(18) 0.0110(17) -0.0109(15) -0.0126(18)
O5 0.0377(19) 0.099(3) 0.0277(19) -0.002(2) -0.0081(15) -0.012(2)
O11 0.066(2) 0.064(3) 0.0232(18) -0.0027(17) -0.0156(17) 0.013(2)
O3 0.054(2) 0.045(2) 0.051(2) -0.0036(18) 0.0087(18) -0.0031(18)
F6 0.101(3) 0.0409(19) 0.078(2) -0.0110(18) 0.003(2) 0.0114(19)
N6 0.044(2) 0.040(2) 0.0164(18) -0.0012(16) -0.0038(16) 0.0074(18)
O13 0.0292(17) 0.099(3) 0.0258(17) 0.0129(19) 0.0058(15) 0.0047(18)
N8 0.0255(18) 0.045(2) 0.0258(19) -0.0018(17) 0.0014(16) 0.0018(17)
O7 0.0250(16) 0.089(3) 0.047(2) 0.029(2) 0.0005(16) -0.0071(18)
N10 0.0288(18) 0.042(2) 0.025(2) 0.0007(17) 0.0010(15) 0.0032(16)
O15 0.046(2) 0.061(3) 0.052(2) 0.009(2) -0.0066(17) 0.0011(19)
F3 0.082(3) 0.049(2) 0.098(3) -0.017(2) 0.003(2) -0.0014(19)
N12 0.0354(19) 0.047(2) 0.0206(18) 0.0004(17) -0.0087(16) 0.0052(18)
N14 0.037(2) 0.045(2) 0.0161(18) -0.0003(16) -0.0051(16) 0.0032(18)
F2 0.097(3) 0.059(3) 0.108(3) -0.014(2) 0.015(3) -0.018(2)
N16 0.038(2) 0.038(2) 0.0219(19) 0.0010(16) -0.0083(16) 0.0004(17)
N18 0.0289(19) 0.054(3) 0.024(2) 0.0064(18) 0.0028(16) 0.0095(18)
N20 0.0325(19) 0.042(2) 0.0170(18) 0.0031(16) -0.0057(15) -0.0022(17)
N22 0.0351(19) 0.040(2) 0.0197(18) 0.0054(16) -0.0055(16) -0.0022(17)
N24 0.0258(18) 0.059(3) 0.024(2) -0.0018(19) 0.0002(16) 0.0024(18)
N26 0.0280(18) 0.049(2) 0.026(2) 0.0058(18) 0.0019(16) 0.0001(17)
N28 0.0260(19) 0.063(3) 0.023(2) -0.0016(19) -0.0031(16) -0.0006(19)
N30 0.0243(18) 0.056(3) 0.0188(18) -0.0023(18) -0.0019(15) -0.0028(17)
N15 0.0312(19) 0.052(3) 0.024(2) 0.0028(18) -0.0025(16) 0.0004(18)
N2 0.0239(18) 0.070(3) 0.0187(19) -0.0052(19) -0.0013(15) -0.0058(18)
N17 0.0278(19) 0.051(3) 0.046(2) -0.003(2) -0.0005(18) -0.0015(19)
N9 0.0284(18) 0.048(2) 0.024(2) 0.0074(17) 0.0057(16) 0.0040(17)
N19 0.034(2) 0.044(3) 0.057(3) 0.000(2) 0.022(2) 0.0071(19)
N5 0.0246(18) 0.042(2) 0.039(2) -0.0038(18) 0.0096(16) -0.0007(17)
F5 0.080(3) 0.045(2) 0.151(5) -0.034(2) -0.012(3) 0.0014(19)
O2 0.064(3) 0.121(4) 0.036(2) 0.027(2) 0.025(2) 0.045(3)
N21 0.056(3) 0.054(3) 0.0157(19) 0.0006(18) 0.0004(18) 0.007(2)
N11 0.027(2) 0.081(4) 0.041(3) 0.003(2) -0.0031(18) 0.000(2)
N23 0.044(2) 0.066(3) 0.028(2) 0.000(2) -0.005(2) 0.010(2)
N3 0.041(2) 0.060(3) 0.019(2) 0.0037(18) -0.0015(17) -0.004(2)
N25 0.032(2) 0.096(4) 0.034(2) 0.013(2) -0.011(2) -0.006(2)
C1 0.032(2) 0.034(3) 0.019(2) -0.0004(19) 0.0033(18) 0.0059(19)
O17 0.0271(19) 0.128(4) 0.083(3) 0.055(3) -0.011(2) -0.014(2)
C4 0.031(2) 0.042(3) 0.022(2) -0.004(2) -0.0004(18) -0.003(2)
C6 0.032(2) 0.032(2) 0.022(2) 0.0012(18) -0.0008(18) 0.0033(19)
C8 0.025(2) 0.038(3) 0.021(2) 0.0021(19) 0.0000(17) -0.0029(19)
C10 0.029(2) 0.043(3) 0.023(2) 0.001(2) -0.0017(18) 0.003(2)
C12 0.034(2) 0.034(3) 0.020(2) 0.0006(18) -0.0046(19) 0.0003(19)
C14 0.036(2) 0.036(3) 0.024(2) 0.0000(19) -0.0029(19) -0.001(2)
C16 0.035(2) 0.032(3) 0.025(2) -0.0023(19) -0.005(2) 0.002(2)
C18 0.027(2) 0.035(3) 0.025(2) -0.001(2) 0.0010(18) -0.0002(19)
C20 0.0219(19) 0.038(3) 0.025(2) 0.001(2) -0.0014(17) 0.0010(18)
C22 0.028(2) 0.035(3) 0.024(2) -0.0003(19) -0.0016(18) 0.0011(18)
C24 0.030(2) 0.028(2) 0.019(2) 0.0019(17) 0.0004(18) 0.0020(18)
C26 0.028(2) 0.043(3) 0.022(2) 0.006(2) -0.0014(18) 0.0029(19)
C28 0.026(2) 0.043(3) 0.023(2) 0.002(2) 0.0019(18) -0.0007(19)
C30 0.034(2) 0.038(3) 0.032(2) 0.003(2) 0.007(2) 0.005(2)
C32 0.027(2) 0.035(3) 0.020(2) -0.0011(18) 0.0016(17) 0.0008(19)
C34 0.029(2) 0.035(3) 0.027(2) -0.0024(19) -0.0011(18) -0.0009(19)
C36 0.040(2) 0.033(3) 0.027(3) 0.001(2) -0.007(2) -0.004(2)
C38 0.031(2) 0.042(3) 0.030(3) 0.001(2) -0.001(2) 0.004(2)
N13 0.039(2) 0.073(3) 0.028(2) 0.004(2) 0.002(2) -0.002(2)
C40 0.038(2) 0.039(3) 0.023(2) 0.005(2) 0.002(2) 0.006(2)
C42 0.030(2) 0.051(3) 0.020(2) -0.002(2) -0.0003(19) -0.003(2)
C44 0.028(2) 0.050(3) 0.022(2) -0.001(2) 0.0034(19) 0.004(2)
C46 0.030(2) 0.041(3) 0.024(2) -0.005(2) -0.0017(19) 0.000(2)
C48 0.028(2) 0.036(3) 0.033(2) -0.002(2) -0.005(2) 0.000(2)
C50 0.039(2) 0.032(3) 0.031(2) -0.004(2) -0.007(2) 0.004(2)
C52 0.038(2) 0.033(3) 0.027(2) -0.0014(19) -0.007(2) 0.000(2)
C54 0.032(2) 0.036(3) 0.019(2) -0.0026(18) 0.0015(18) 0.003(2)
C56 0.035(2) 0.040(3) 0.023(2) -0.003(2) 0.0016(19) 0.004(2)
C58 0.043(3) 0.029(2) 0.028(2) 0.000(2) 0.002(2) 0.006(2)
C60 0.034(2) 0.046(3) 0.021(2) 0.005(2) 0.0011(19) 0.008(2)
C62 0.033(2) 0.037(3) 0.024(2) -0.0056(19) 0.0019(19) 0.000(2)
C64 0.037(2) 0.037(3) 0.032(2) 0.003(2) -0.002(2) -0.002(2)
C66 0.027(2) 0.039(3) 0.031(2) 0.008(2) 0.002(2) 0.001(2)
C68 0.025(2) 0.042(3) 0.030(2) 0.004(2) 0.0057(19) 0.0076(19)
C70 0.037(2) 0.029(2) 0.027(2) -0.0024(19) -0.004(2) 0.0002(19)
C72 0.036(2) 0.037(3) 0.019(2) 0.0028(19) -0.0013(18) 0.008(2)
C74 0.028(2) 0.046(3) 0.030(2) -0.001(2) 0.002(2) 0.000(2)
C76 0.035(2) 0.045(3) 0.023(2) 0.001(2) -0.0007(19) 0.005(2)
C78 0.028(2) 0.051(3) 0.026(3) 0.003(2) 0.006(2) -0.001(2)
C80 0.038(3) 0.070(4) 0.026(2) 0.010(2) 0.003(2) 0.002(2)
C82 0.050(3) 0.037(3) 0.027(3) -0.001(2) -0.014(2) 0.011(2)
C84 0.051(3) 0.034(3) 0.050(3) -0.009(2) 0.001(3) 0.005(2)
C86 0.037(2) 0.037(3) 0.031(3) -0.005(2) -0.007(2) 0.003(2)
C88 0.034(2) 0.044(3) 0.037(3) 0.008(2) 0.006(2) 0.006(2)
C90 0.061(3) 0.039(3) 0.049(3) -0.003(3) 0.007(3) 0.012(3)
C92 0.032(2) 0.065(4) 0.024(2) 0.001(2) -0.003(2) 0.001(2)
C94 0.033(2) 0.058(4) 0.033(3) -0.011(2) -0.002(2) 0.009(2)
C96 0.028(2) 0.044(3) 0.025(2) -0.007(2) -0.0013(18) 0.002(2)
C98 0.036(2) 0.042(3) 0.031(3) -0.001(2) 0.005(2) -0.005(2)
C100 0.065(4) 0.060(4) 0.026(3) -0.004(2) -0.006(3) 0.028(3)
C102 0.035(2) 0.058(3) 0.028(2) -0.005(2) 0.002(2) -0.009(2)
C104 0.031(2) 0.041(3) 0.032(2) 0.002(2) 0.002(2) -0.003(2)
C106 0.044(3) 0.047(3) 0.023(2) -0.002(2) -0.004(2) 0.007(2)
C108 0.038(2) 0.041(3) 0.031(2) -0.005(2) -0.003(2) 0.001(2)
C110 0.052(3) 0.039(3) 0.041(3) -0.001(2) -0.020(3) 0.002(2)
C112 0.024(2) 0.059(3) 0.023(2) 0.000(2) -0.0004(18) -0.005(2)
C114 0.042(3) 0.036(3) 0.034(3) 0.000(2) -0.010(2) 0.000(2)
C116 0.037(3) 0.066(4) 0.018(2) -0.004(2) -0.002(2) -0.006(2)
C118 0.027(2) 0.050(3) 0.025(3) 0.002(2) -0.003(2) -0.002(2)
C120 0.048(3) 0.038(3) 0.030(3) 0.000(2) -0.011(2) 0.006(2)
C122 0.039(3) 0.059(4) 0.024(2) 0.000(2) 0.002(2) -0.009(2)
C124 0.040(3) 0.046(3) 0.040(3) -0.003(2) 0.007(2) 0.008(2)
C126 0.030(2) 0.069(4) 0.033(3) -0.005(3) 0.002(2) -0.012(2)
C128 0.037(2) 0.047(3) 0.046(3) -0.009(2) 0.003(2) 0.000(2)
C129 0.049(3) 0.035(3) 0.042(3) 0.002(2) -0.005(2) -0.005(2)
C65 0.045(3) 0.033(3) 0.020(2) -0.0011(19) 0.002(2) 0.000(2)
C33 0.056(3) 0.045(3) 0.050(3) 0.014(3) 0.006(3) 0.014(3)
C67 0.047(3) 0.053(3) 0.031(3) 0.010(2) 0.002(2) 0.010(2)
C17 0.036(2) 0.042(3) 0.050(3) -0.004(2) -0.018(2) -0.001(2)
C69 0.037(3) 0.047(3) 0.028(2) 0.000(2) -0.002(2) 0.002(2)
N27 0.055(3) 0.114(5) 0.051(3) -0.015(3) 0.014(3) -0.021(3)
C35 0.037(2) 0.043(3) 0.030(3) -0.002(2) 0.002(2) 0.000(2)
C71 0.052(3) 0.045(3) 0.027(2) -0.006(2) -0.004(2) -0.005(2)
C9 0.049(3) 0.045(3) 0.037(3) -0.002(2) -0.001(2) 0.006(2)
C73 0.048(3) 0.058(3) 0.026(3) 0.000(2) 0.009(2) -0.006(3)
C37 0.030(2) 0.050(3) 0.048(3) 0.012(3) -0.011(2) -0.006(2)
C75 0.044(3) 0.041(3) 0.032(3) 0.001(2) -0.001(2) 0.007(2)
C19 0.035(2) 0.044(3) 0.053(3) 0.009(3) 0.012(2) 0.002(2)
C77 0.040(3) 0.089(5) 0.030(3) 0.006(3) -0.008(2) 0.005(3)
C39 0.054(3) 0.072(4) 0.022(2) 0.004(2) 0.010(2) 0.025(3)
C79 0.043(3) 0.052(3) 0.034(3) -0.005(2) -0.010(2) 0.005(2)
C5 0.039(3) 0.048(3) 0.037(3) 0.000(2) -0.004(2) 0.002(2)
C81 0.035(2) 0.044(3) 0.028(2) -0.006(2) -0.006(2) 0.005(2)
C41 0.031(2) 0.056(3) 0.034(3) 0.004(2) -0.002(2) -0.005(2)
N7 0.048(3) 0.123(5) 0.059(3) 0.044(4) -0.025(3) -0.025(3)
C83 0.051(3) 0.039(3) 0.041(3) -0.016(2) -0.001(2) -0.003(2)
C21 0.049(3) 0.047(3) 0.048(3) 0.001(3) 0.000(3) -0.019(3)
C85 0.032(2) 0.070(4) 0.035(3) 0.010(3) -0.002(2) -0.011(2)
C43 0.064(4) 0.039(3) 0.059(4) 0.001(3) 0.002(3) 0.004(3)
C87 0.042(3) 0.056(4) 0.038(3) -0.010(3) 0.008(2) -0.002(2)
C11 0.058(3) 0.079(4) 0.022(3) 0.003(3) -0.003(2) 0.009(3)
C89 0.051(3) 0.052(3) 0.046(3) -0.002(3) -0.020(3) 0.007(3)
C45 0.053(3) 0.049(4) 0.076(4) 0.009(3) 0.008(3) -0.005(3)
C91 0.031(2) 0.078(4) 0.038(3) 0.005(3) -0.006(2) 0.000(3)
C23 0.038(3) 0.066(4) 0.054(3) -0.012(3) -0.004(3) 0.014(3)
C93 0.031(2) 0.058(4) 0.046(3) 0.001(3) 0.010(2) -0.014(2)
C47 0.042(3) 0.048(3) 0.052(3) -0.016(3) -0.009(2) 0.005(2)
C95 0.044(3) 0.065(4) 0.042(3) -0.010(3) 0.006(2) -0.011(3)
C3 0.041(3) 0.052(4) 0.071(4) 0.009(3) 0.017(3) -0.002(3)
C97 0.050(3) 0.096(5) 0.025(3) -0.003(3) 0.002(2) -0.011(3)
C49 0.055(3) 0.064(4) 0.036(3) -0.001(3) -0.022(3) 0.003(3)
C99 0.049(3) 0.072(4) 0.035(3) -0.006(3) 0.018(3) -0.008(3)
C25 0.066(4) 0.088(5) 0.028(3) 0.001(3) -0.007(3) 0.007(3)
C101 0.041(3) 0.053(4) 0.062(4) -0.004(3) -0.008(3) 0.005(3)
C51 0.065(4) 0.103(6) 0.025(3) -0.007(3) 0.015(3) -0.017(4)
C103 0.061(4) 0.041(3) 0.084(5) -0.024(3) -0.012(3) 0.005(3)
C13 0.041(3) 0.083(5) 0.064(4) -0.013(4) 0.002(3) -0.022(3)
C105 0.069(4) 0.059(4) 0.065(4) -0.011(3) 0.011(3) -0.016(3)
C53 0.064(4) 0.079(5) 0.064(4) -0.018(4) 0.017(3) -0.035(4)
C107 0.042(3) 0.099(5) 0.025(3) 0.007(3) 0.001(2) 0.015(3)
C27 0.046(3) 0.059(4) 0.065(4) -0.002(3) -0.022(3) 0.006(3)
N29 0.042(3) 0.191(7) 0.048(3) 0.011(4) 0.008(2) 0.020(4)
C109 0.055(3) 0.067(5) 0.068(4) -0.022(3) -0.003(3) 0.020(3)
C55 0.058(4) 0.072(5) 0.075(5) 0.021(4) -0.038(4) -0.012(3)
C111 0.101(6) 0.115(6) 0.029(3) 0.002(3) -0.003(3) 0.064(5)
C7 0.101(6) 0.090(6) 0.067(5) 0.005(4) -0.052(5) 0.010(5)
C113 0.124(7) 0.111(7) 0.034(3) -0.013(4) -0.037(4) 0.058(6)
Cl1 0.061(9) 0.068(4) 0.072(4) -0.007(4) -0.011(4) -0.013(6)
Cl4 0.210(4) 0.103(2) 0.175(3) 0.005(2) 0.064(3) -0.036(2)
Cl6 0.193(4) 0.111(3) 0.371(8) -0.053(4) 0.023(5) -0.020(3)
Cl8 0.166(7) 0.057(3) 0.061(3) -0.015(2) 0.000(3) -0.033(4)
Cl10 0.197(7) 0.078(3) 0.189(7) -0.025(4) -0.102(7) 0.032(4)
Cl12 0.338(15) 0.099(5) 0.171(8) -0.016(5) 0.050(9) -0.015(7)
C57 0.082(10) 0.111(12) 0.115(12) -0.008(11) -0.010(10) -0.001(9)
Cl14 0.110(6) 0.079(5) 0.126(6) -0.013(4) 0.011(4) -0.004(3)
Cl16 0.133(8) 0.110(7) 0.131(9) -0.020(6) 0.025(7) -0.042(6)
C115 0.108(14) 0.066(12) 0.060(12) -0.005(10) 0.006(10) -0.015(10)
C29 0.200(11) 0.148(9) 0.151(9) 0.040(8) 0.083(9) 0.009(9)
C117 0.126(16) 0.134(17) 0.125(17) 0.005(13) 0.005(13) 0.001(13)
Cl18 0.420(19) 0.117(7) 0.264(13) 0.001(7) -0.065(14) 0.061(9)
C59 0.103(11) 0.082(10) 0.123(13) -0.005(10) 0.008(10) -0.005(9)
Cl20 0.307(18) 0.312(19) 0.40(2) 0.047(18) -0.022(19) 0.080(16)
Cl22 0.090(4) 0.171(6) 0.081(3) 0.007(3) 0.023(3) 0.014(3)
Cl24 0.148(6) 0.179(8) 0.172(7) -0.031(6) 0.022(6) -0.042(6)
C119 0.183(12) 0.183(12) 0.180(12) -0.001(11) 0.019(11) -0.004(10)
Cl26 0.163(6) 0.168(7) 0.180(7) -0.005(6) -0.003(6) 0.006(5)
Cl28 0.178(7) 0.210(8) 0.138(6) 0.003(5) -0.070(5) 0.021(6)
C15 0.191(17) 0.173(17) 0.132(15) -0.016(15) -0.037(15) -0.014(16)
Cl30 0.43(2) 0.226(12) 0.339(17) -0.049(12) 0.083(17) 0.029(14)
C121 0.123(10) 0.134(11) 0.165(12) -0.032(10) -0.004(10) 0.025(9)
Cl15 0.363(13) 0.265(11) 0.343(13) -0.010(11) 0.047(12) -0.016(11)
Cl2 0.217(16) 0.239(16) 0.288(18) -0.031(14) -0.028(16) 0.053(15)
C61 0.26(5) 0.20(5) 0.27(6) -0.05(4) -0.02(4) 0.00(4)
Cl17 0.232(19) 0.26(2) 0.218(18) -0.024(16) -0.070(15) 0.001(16)
Cl9 0.26(2) 0.25(2) 0.30(2) 0.013(18) -0.015(18) 0.075(17)
Cl19 0.40(3) 0.42(3) 0.43(3) 0.00(2) 0.03(2) 0.01(2)
C123 0.25(5) 0.10(3) 0.29(6) -0.01(4) -0.04(5) -0.08(4)
Cl5 0.18(3) 0.11(2) 0.17(3) 0.005(19) -0.01(2) 0.030(18)
Cl21 0.18(3) 0.13(2) 0.13(2) 0.029(17) -0.03(2) 0.040(19)
C31 0.20(5) 0.11(5) 0.13(5) -0.04(4) -0.02(4) -0.04(4)
Cl11 0.27(3) 0.19(2) 0.31(3) 0.03(2) -0.03(2) 0.01(2)
Cl23 0.20(2) 0.19(2) 0.32(3) -0.09(2) -0.03(2) 0.049(18)
C125 0.29(4) 0.29(4) 0.29(4) 0.001(14) -0.001(14) 0.005(14)
C63 0.066(19) 0.041(18) 0.031(17) -0.019(12) -0.002(13) -0.005(12)
Cl3 0.046(12) 0.055(6) 0.066(7) 0.004(6) -0.012(7) -0.007(9)
Cl25 0.26(3) 0.22(3) 0.17(2) 0.08(2) 0.01(2) 0.01(2)
C127 0.26(5) 0.20(5) 0.27(6) -0.04(4) -0.02(4) 0.00(4)
Cl13 0.223(16) 0.240(16) 0.294(19) -0.036(15) -0.024(17) 0.047(16)
Cl27 0.29(2) 0.155(15) 0.26(2) -0.048(15) -0.111(19) 0.048(17)
Cl7 0.24(3) 0.15(2) 0.21(3) -0.05(2) 0.03(2) -0.03(2)
Cl29 0.19(3) 0.140(19) 0.25(3) 0.03(2) 0.03(2) -0.023(17)
C2 0.076(19) 0.08(2) 0.09(2) 0.010(13) 0.014(13) -0.007(13)

loop_
_atom_type_symbol
_atom_type_description
_atom_type_scat_dispersion_real
_atom_type_scat_dispersion_imag
_atom_type_scat_source
C C 0.0181 0.0091 'International Tables Vol C Tables 4.2.6.8 and 6.1.1.4'
H H 0.0000 0.0000 'International Tables Vol C Tables 4.2.6.8 and 6.1.1.4'
Cl Cl 0.3639 0.7018 'International Tables Vol C Tables 4.2.6.8 and 6.1.1.4'
F F 0.0727 0.0534 'International Tables Vol C Tables 4.2.6.8 and 6.1.1.4'
N N 0.0311 0.0180 'International Tables Vol C Tables 4.2.6.8 and 6.1.1.4'
O O 0.0492 0.0322 'International Tables Vol C Tables 4.2.6.8 and 6.1.1.4'

loop_
_geom_angle_atom_site_label_1
_geom_angle_atom_site_label_2
_geom_angle_atom_site_label_3
_geom_angle
_geom_angle_site_symmetry_1
_geom_angle_site_symmetry_3
_geom_angle_publ_flag
C24 N1 N4 108.4(3) . . ?
C66 N1 N4 122.2(3) . . ?
C66 N1 C24 129.3(4) . . ?
N1 N4 C20 111.1(3) . . ?
C44 N4 N1 124.3(3) . . ?
C44 N4 C20 124.6(3) . . ?
N14 N6 C58 107.2(4) . . ?
C82 N6 N14 123.1(4) . . ?
C82 N6 C58 129.7(4) . . ?
C22 N8 N24 107.6(3) . . ?
C48 N8 N24 122.3(4) . . ?
C48 N8 C22 129.6(4) . . ?
C6 N10 N18 107.8(3) . . ?
C37 N10 N18 122.0(4) . . ?
C37 N10 C6 130.2(4) . . ?
C10 N12 H12 123.5 . . ?
C10 N12 C60 113.0(4) . . ?
C60 N12 H12 123.5 . . ?
N6 N14 C54 111.8(4) . . ?
C16 N14 N6 124.0(4) . . ?
C16 N14 C54 124.2(4) . . ?
C1 N16 H16 123.8 . . ?
C1 N16 C62 112.3(4) . . ?
C62 N16 H16 123.8 . . ?
N10 N18 C68 111.6(3) . . ?
C39 N18 N10 123.5(4) . . ?
C39 N18 C68 124.1(4) . . ?
N22 N20 C72 111.5(3) . . ?
C12 N20 N22 124.2(4) . . ?
C12 N20 C72 124.2(4) . . ?
N20 N22 C14 107.2(3) . . ?
C36 N22 N20 122.6(4) . . ?
C36 N22 C14 130.0(4) . . ?
N8 N24 C96 110.6(3) . . ?
C69 N24 N8 124.6(4) . . ?
C69 N24 C96 124.8(4) . . ?
H26A N26 H26B 120.0 . . ?
C6 N26 H26A 120.0 . . ?
C6 N26 H26B 120.0 . . ?
H28A N28 H28B 120.0 . . ?
C28 N28 H28A 120.0 . . ?
C28 N28 H28B 120.0 . . ?
C28 N30 N2 107.3(3) . . ?
C74 N30 N2 122.2(3) . . ?
C74 N30 C28 130.3(4) . . ?
H15A N15 H15B 120.0 . . ?
C22 N15 H15A 120.0 . . ?
C22 N15 H15B 120.0 . . ?
N30 N2 C112 111.7(3) . . ?
C116 N2 N30 124.4(4) . . ?
C116 N2 C112 123.6(4) . . ?
C94 N17 H17A 123.8 . . ?
C35 N17 H17A 123.8 . . ?
C35 N17 C94 112.3(4) . . ?
H9A N9 H9B 120.0 . . ?
C24 N9 H9A 120.0 . . ?
C24 N9 H9B 120.0 . . ?
C30 N19 H19 124.1 . . ?
C30 N19 C19 111.9(4) . . ?
C19 N19 H19 124.1 . . ?
C18 N5 H5A 124.2 . . ?
C18 N5 C104 111.7(4) . . ?
C104 N5 H5A 124.2 . . ?
H21A N21 H21B 120.0 . . ?
C58 N21 H21A 120.0 . . ?
C58 N21 H21B 120.0 . . ?
C92 N11 H11A 123.5 . . ?
C92 N11 C126 112.9(4) . . ?
C126 N11 H11A 123.5 . . ?
H3A N3 H3B 120.0 . . ?
C14 N3 H3A 120.0 . . ?
C14 N3 H3B 120.0 . . ?
O8 C1 N16 127.0(4) . . ?
O8 C1 C54 126.0(4) . . ?
N16 C1 C54 107.0(4) . . ?
C34 C4 C44 120.6(4) . . ?
C80 C4 C34 119.8(4) . . ?
C80 C4 C44 119.6(4) . . ?
N26 C6 N10 120.2(4) . . ?
N26 C6 C26 131.0(4) . . ?
C26 C6 N10 108.8(4) . . ?
C64 C8 C20 129.7(4) . . ?
C104 C8 C20 108.8(4) . . ?
C104 C8 C64 121.4(4) . . ?
O4 C10 N12 129.6(4) . . ?
O4 C10 C72 124.6(4) . . ?
N12 C10 C72 105.8(4) . . ?
O1 C12 N20 119.5(4) . . ?
O1 C12 C70 124.8(4) . . ?
N20 C12 C70 115.7(4) . . ?
N3 C14 N22 119.4(4) . . ?
N3 C14 C76 131.5(5) . . ?
C76 C14 N22 109.2(4) . . ?
O6 C16 N14 118.5(4) . . ?
O6 C16 C86 125.5(4) . . ?
N14 C16 C86 116.0(4) . . ?
O10 C18 N5 127.2(4) . . ?
O10 C18 C20 125.0(4) . . ?
N5 C18 C20 107.8(4) . . ?
N4 C20 C8 114.3(4) . . ?
N4 C20 C18 110.0(3) . . ?
N4 C20 C32 100.0(3) . . ?
C8 C20 C18 101.1(3) . . ?
C32 C20 C8 116.1(4) . . ?
C32 C20 C18 115.8(4) . . ?
N15 C22 N8 120.5(4) . . ?
N15 C22 C46 130.2(4) . . ?
C46 C22 N8 109.3(4) . . ?
N9 C24 N1 119.5(4) . . ?
N9 C24 C32 132.1(4) . . ?
C32 C24 N1 108.4(4) . . ?
C6 C26 C68 111.4(4) . . ?
C6 C26 C85 124.9(4) . . ?
C85 C26 C68 123.1(4) . . ?
N28 C28 N30 120.2(4) . . ?
N28 C28 C42 130.4(4) . . ?
C42 C28 N30 109.4(4) . . ?
O16 C30 N19 127.4(4) . . ?
O16 C30 C68 125.1(4) . . ?
N19 C30 C68 107.5(4) . . ?
C24 C32 C20 111.9(4) . . ?
C24 C32 C78 125.4(4) . . ?
C78 C32 C20 122.2(4) . . ?
C4 C34 C66 121.3(4) . . ?
C41 C34 C4 119.6(4) . . ?
C41 C34 C66 119.1(4) . . ?
O9 C36 N22 119.9(4) . . ?
O9 C36 C52 124.8(4) . . ?
N22 C36 C52 115.3(4) . . ?
N23 C38 C46 178.1(6) . . ?
C60 C40 C72 108.1(4) . . ?
C9 C40 C60 122.1(5) . . ?
C9 C40 C72 129.6(4) . . ?
C28 C42 C112 111.2(4) . . ?
C28 C42 C118 126.0(4) . . ?
C118 C42 C112 122.8(4) . . ?
N4 C44 C4 115.4(4) . . ?
O13 C44 N4 119.1(4) . . ?
O13 C44 C4 125.5(4) . . ?
C22 C46 C38 125.3(4) . . ?
C22 C46 C96 110.5(4) . . ?
C38 C46 C96 124.1(4) . . ?
O12 C48 N8 120.8(4) . . ?
O12 C48 C50 124.5(4) . . ?
N8 C48 C50 114.7(4) . . ?
C106 C50 C48 122.2(4) . . ?
C106 C50 C79 119.9(4) . . ?
C79 C50 C48 117.8(4) . . ?
C70 C52 C36 121.4(4) . . ?
C114 C52 C36 118.8(4) . . ?
C114 C52 C70 119.8(5) . . ?
N14 C54 C1 111.8(4) . . ?
N14 C54 C56 114.2(4) . . ?
N14 C54 C65 100.1(3) . . ?
C56 C54 C1 102.0(4) . . ?
C65 C54 C1 114.3(4) . . ?
C65 C54 C56 114.9(4) . . ?
C62 C56 C54 107.8(4) . . ?
C75 C56 C54 130.1(4) . . ?
C75 C56 C62 122.1(4) . . ?
N21 C58 N6 119.8(4) . . ?
N21 C58 C65 130.5(5) . . ?
C65 C58 N6 109.7(4) . . ?
C40 C60 N12 110.1(4) . . ?
C40 C60 C67 121.2(5) . . ?
C67 C60 N12 128.6(4) . . ?
C56 C62 N16 110.5(4) . . ?
C71 C62 N16 128.7(4) . . ?
C71 C62 C56 120.8(5) . . ?
C8 C64 H64 121.9 . . ?
C8 C64 C129 116.3(5) . . ?
C129 C64 H64 121.9 . . ?
N1 C66 C34 115.8(4) . . ?
O7 C66 N1 119.7(4) . . ?
O7 C66 C34 124.6(4) . . ?
N18 C68 C26 100.3(3) . . ?
N18 C68 C30 109.7(4) . . ?
N18 C68 C88 115.2(4) . . ?
C26 C68 C30 115.3(4) . . ?
C26 C68 C88 115.1(4) . . ?
C88 C68 C30 101.8(4) . . ?
C52 C70 C12 120.5(4) . . ?
C108 C70 C12 119.2(4) . . ?
C108 C70 C52 120.3(4) . . ?
N20 C72 C10 110.6(4) . . ?
N20 C72 C40 115.6(4) . . ?
N20 C72 C76 100.5(3) . . ?
C40 C72 C10 102.7(4) . . ?
C76 C72 C10 113.3(4) . . ?
C76 C72 C40 114.5(4) . . ?
O14 C74 N30 120.7(4) . . ?
O14 C74 C98 123.9(4) . . ?
N30 C74 C98 115.4(4) . . ?
C14 C76 C72 111.1(4) . . ?
C14 C76 C107 128.5(5) . . ?
C107 C76 C72 120.0(4) . . ?
N25 C78 C32 178.4(5) . . ?
C4 C80 H80 120.4 . . ?
C4 C80 C77 119.3(5) . . ?
C77 C80 H80 120.4 . . ?
O11 C82 N6 120.3(5) . . ?
O11 C82 C120 125.5(5) . . ?
N6 C82 C120 114.2(4) . . ?
F4 C84 C75 117.7(5) . . ?
F4 C84 C83 119.0(5) . . ?
C83 C84 C75 123.3(5) . . ?
C120 C86 C16 120.2(5) . . ?
C5 C86 C16 119.4(4) . . ?
C5 C86 C120 120.4(5) . . ?
C124 C88 C68 129.8(4) . . ?
C124 C88 C19 121.2(5) . . ?
C19 C88 C68 109.0(5) . . ?
F6 C90 C33 119.5(5) . . ?
F6 C90 C9 116.9(5) . . ?
C33 C90 C9 123.6(5) . . ?
O15 C92 N11 129.0(5) . . ?
O15 C92 C112 125.4(5) . . ?
N11 C92 C112 105.5(5) . . ?
C81 C94 N17 109.4(4) . . ?
C81 C94 C23 121.7(6) . . ?
C23 C94 N17 128.9(5) . . ?
N24 C96 C46 101.1(3) . . ?
N24 C96 C35 111.1(4) . . ?
N24 C96 C81 113.7(4) . . ?
C46 C96 C35 114.1(4) . . ?
C46 C96 C81 116.1(4) . . ?
C81 C96 C35 101.2(4) . . ?
C122 C98 C74 121.3(4) . . ?
C122 C98 C87 120.5(5) . . ?
C87 C98 C74 118.2(4) . . ?
C110 C100 C39 121.0(5) . . ?
C110 C100 C111 119.4(6) . . ?
C111 C100 C39 119.5(6) . . ?
C126 C102 C112 109.0(5) . . ?
C126 C102 C95 121.1(5) . . ?
C95 C102 C112 129.8(5) . . ?
C8 C104 N5 110.3(4) . . ?
C8 C104 C93 121.6(5) . . ?
C93 C104 N5 128.1(5) . . ?
C50 C106 C69 121.2(4) . . ?
C50 C106 C11 121.6(5) . . ?
C11 C106 C69 117.2(5) . . ?
C70 C108 H108 120.5 . . ?
C128 C108 C70 119.1(5) . . ?
C128 C108 H108 120.5 . . ?
C100 C110 C37 121.7(5) . . ?
C100 C110 C55 120.4(5) . . ?
C55 C110 C37 117.9(6) . . ?
N2 C112 C42 99.8(3) . . ?
N2 C112 C92 111.5(4) . . ?
N2 C112 C102 114.5(4) . . ?
C42 C112 C92 112.3(4) . . ?
C102 C112 C42 116.7(4) . . ?
C102 C112 C92 102.5(4) . . ?
C52 C114 H114 120.0 . . ?
C17 C114 C52 120.0(5) . . ?
C17 C114 H114 120.0 . . ?
O5 C116 N2 118.7(4) . . ?
O5 C116 C122 126.4(4) . . ?
N2 C116 C122 114.9(4) . . ?
N13 C118 C42 177.7(5) . . ?
C86 C120 C82 122.2(4) . . ?
C89 C120 C82 118.0(5) . . ?
C89 C120 C86 119.7(5) . . ?
C98 C122 C116 121.5(4) . . ?
C98 C122 C97 119.6(5) . . ?
C97 C122 C116 118.9(5) . . ?
C88 C124 H124 121.7 . . ?
C43 C124 C88 116.5(5) . . ?
C43 C124 H124 121.7 . . ?
C102 C126 N11 109.7(5) . . ?
C102 C126 C13 121.2(6) . . ?
C13 C126 N11 129.1(5) . . ?
C108 C128 H128 119.9 . . ?
C108 C128 C17 120.3(5) . . ?
C17 C128 H128 119.9 . . ?
F1 C129 C64 117.7(5) . . ?
F1 C129 C21 119.0(5) . . ?
C21 C129 C64 123.3(5) . . ?
C58 C65 C54 110.7(4) . . ?
C58 C65 C73 126.9(4) . . ?
C73 C65 C54 121.9(4) . . ?
C90 C33 H33 120.3 . . ?
C90 C33 C67 119.3(5) . . ?
C67 C33 H33 120.3 . . ?
C60 C67 C33 117.8(5) . . ?
C60 C67 H67 121.1 . . ?
C33 C67 H67 121.1 . . ?
C114 C17 C128 120.6(5) . . ?
C114 C17 H17 119.7 . . ?
C128 C17 H17 119.7 . . ?
O18 C69 N24 118.9(4) . . ?
O18 C69 C106 126.2(4) . . ?
N24 C69 C106 115.0(4) . . ?
O3 C35 N17 129.1(5) . . ?
O3 C35 C96 124.2(4) . . ?
N17 C35 C96 106.6(4) . . ?
C62 C71 H71 121.4 . . ?
C62 C71 C83 117.3(5) . . ?
C83 C71 H71 121.4 . . ?
C40 C9 C90 116.0(5) . . ?
C40 C9 H9 122.0 . . ?
C90 C9 H9 122.0 . . ?
N27 C73 C65 177.5(6) . . ?
N10 C37 C110 116.1(4) . . ?
O17 C37 N10 119.4(5) . . ?
O17 C37 C110 124.4(5) . . ?
C56 C75 C84 116.5(5) . . ?
C56 C75 H75 121.8 . . ?
C84 C75 H75 121.8 . . ?
C88 C19 N19 109.6(4) . . ?
C3 C19 N19 129.3(5) . . ?
C3 C19 C88 121.1(5) . . ?
C80 C77 H77 119.5 . . ?
C91 C77 C80 120.9(5) . . ?
C91 C77 H77 119.5 . . ?
N18 C39 C100 115.3(5) . . ?
O2 C39 N18 117.7(5) . . ?
O2 C39 C100 127.0(5) . . ?
C50 C79 H79 120.6 . . ?
C49 C79 C50 118.8(5) . . ?
C49 C79 H79 120.6 . . ?
C86 C5 H5 120.1 . . ?
C86 C5 C101 119.8(5) . . ?
C101 C5 H5 120.1 . . ?
C94 C81 C96 109.9(5) . . ?
C47 C81 C94 121.4(5) . . ?
C47 C81 C96 128.7(5) . . ?
C34 C41 H41 119.7 . . ?
C91 C41 C34 120.6(5) . . ?
C91 C41 H41 119.7 . . ?
C84 C83 C71 119.9(5) . . ?
C84 C83 H83 120.0 . . ?
C71 C83 H83 120.0 . . ?
C129 C21 H21 119.9 . . ?
C129 C21 C93 120.1(5) . . ?
C93 C21 H21 119.9 . . ?
N7 C85 C26 177.1(6) . . ?
F3 C43 C124 118.1(5) . . ?
F3 C43 C45 118.8(6) . . ?
C124 C43 C45 123.1(6) . . ?
C98 C87 H87 120.4 . . ?
C99 C87 C98 119.2(5) . . ?
C99 C87 H87 120.4 . . ?
C106 C11 H11 121.3 . . ?
C25 C11 C106 117.4(5) . . ?
C25 C11 H11 121.3 . . ?
C120 C89 H89 120.4 . . ?
C120 C89 C27 119.2(5) . . ?
C27 C89 H89 120.4 . . ?
C43 C45 H45 120.2 . . ?
C3 C45 C43 119.5(6) . . ?
C3 C45 H45 120.2 . . ?
C77 C91 C41 119.7(5) . . ?
C77 C91 H91 120.2 . . ?
C41 C91 H91 120.2 . . ?
C94 C23 H23 121.2 . . ?
C109 C23 C94 117.7(6) . . ?
C109 C23 H23 121.2 . . ?
C104 C93 H93 121.4 . . ?
C21 C93 C104 117.3(5) . . ?
C21 C93 H93 121.4 . . ?
C81 C47 H47 121.8 . . ?
C81 C47 C103 116.5(5) . . ?
C103 C47 H47 121.8 . . ?
C102 C95 H95 121.9 . . ?
C105 C95 C102 116.2(6) . . ?
C105 C95 H95 121.9 . . ?
C19 C3 H3 120.7 . . ?
C45 C3 C19 118.5(5) . . ?
C45 C3 H3 120.7 . . ?
C122 C97 H97 120.6 . . ?
C51 C97 C122 118.8(5) . . ?
C51 C97 H97 120.6 . . ?
C79 C49 H49 119.6 . . ?
C79 C49 C25 120.8(5) . . ?
C25 C49 H49 119.6 . . ?
C87 C99 H99 120.1 . . ?
C51 C99 C87 119.9(5) . . ?
C51 C99 H99 120.1 . . ?
C11 C25 C49 121.5(5) . . ?
C11 C25 H25 119.3 . . ?
C49 C25 H25 119.3 . . ?
C5 C101 H101 120.1 . . ?
C27 C101 C5 119.7(6) . . ?
C27 C101 H101 120.1 . . ?
C97 C51 C99 122.0(5) . . ?
C97 C51 H51 119.0 . . ?
C99 C51 H51 119.0 . . ?
F5 C103 C47 117.6(6) . . ?
F5 C103 C109 119.6(6) . . ?
C109 C103 C47 122.8(6) . . ?
C126 C13 H13 121.1 . . ?
C53 C13 C126 117.9(6) . . ?
C53 C13 H13 121.1 . . ?
F2 C105 C95 117.7(6) . . ?
F2 C105 C53 118.9(6) . . ?
C53 C105 C95 123.4(7) . . ?
C13 C53 H53 119.9 . . ?
C105 C53 C13 120.1(6) . . ?
C105 C53 H53 119.9 . . ?
N29 C107 C76 173.8(6) . . ?
C89 C27 H27 119.5 . . ?
C101 C27 C89 121.0(5) . . ?
C101 C27 H27 119.5 . . ?
C23 C109 C103 119.9(6) . . ?
C23 C109 H109 120.1 . . ?
C103 C109 H109 120.1 . . ?
C110 C55 H55 120.2 . . ?
C7 C55 C110 119.7(8) . . ?
C7 C55 H55 120.2 . . ?
C100 C111 H111 119.7 . . ?
C113 C111 C100 120.5(8) . . ?
C113 C111 H111 119.7 . . ?
C55 C7 H7 119.9 . . ?
C55 C7 C113 120.2(7) . . ?
C113 C7 H7 119.9 . . ?
C111 C113 C7 119.8(6) . . ?
C111 C113 H113 120.1 . . ?
C7 C113 H113 120.1 . . ?
Cl10 C57 Cl12 113.7(13) . . ?
Cl10 C57 H57A 108.8 . . ?
Cl10 C57 H57B 108.8 . . ?
Cl12 C57 H57A 108.8 . . ?
Cl12 C57 H57B 108.8 . . ?
H57A C57 H57B 107.7 . . ?
Cl1 C115 H11B 108.7 . . ?
Cl1 C115 H11C 108.7 . . ?
Cl8 C115 Cl1 114.2(16) . . ?
Cl8 C115 H11B 108.7 . . ?
Cl8 C115 H11C 108.7 . . ?
H11B C115 H11C 107.6 . . ?
Cl4 C29 Cl6 118.0(9) . . ?
Cl4 C29 H29A 107.8 . . ?
Cl4 C29 H29B 107.8 . . ?
Cl6 C29 H29A 107.8 . . ?
Cl6 C29 H29B 107.8 . . ?
H29A C29 H29B 107.1 . . ?
Cl14 C117 H11D 105.4 . . ?
Cl14 C117 H11E 105.4 . . ?
Cl16 C117 Cl14 128(3) . . ?
Cl16 C117 H11D 105.4 . . ?
Cl16 C117 H11E 105.4 . . ?
H11D C117 H11E 106.0 . . ?
Cl18 C59 H59A 104.6 . . ?
Cl18 C59 H59B 104.6 . . ?
H59A C59 H59B 105.7 . . ?
Cl20 C59 Cl18 130.8(19) . . ?
Cl20 C59 H59A 104.6 . . ?
Cl20 C59 H59B 104.6 . . ?
Cl22 C119 Cl24 109.5(10) . . ?
Cl22 C119 H11F 109.8 . . ?
Cl22 C119 H11G 109.8 . . ?
Cl24 C119 H11F 109.8 . . ?
Cl24 C119 H11G 109.8 . . ?
H11F C119 H11G 108.2 . . ?
Cl26 C15 H15C 108.9 . . ?
Cl26 C15 H15D 108.9 . . ?
Cl28 C15 Cl26 113.2(10) . . ?
Cl28 C15 H15C 108.9 . . ?
Cl28 C15 H15D 108.9 . . ?
H15C C15 H15D 107.8 . . ?
Cl30 C121 H12A 103.9 . . ?
Cl30 C121 H12B 103.9 . . ?
H12A C121 H12B 105.4 . . ?
Cl15 C121 Cl30 133.5(16) . . ?
Cl15 C121 H12A 103.9 . . ?
Cl15 C121 H12B 103.9 . . ?
Cl2 C61 H61A 110.1 . . ?
Cl2 C61 H61B 110.1 . . ?
H61A C61 H61B 108.4 . . ?
Cl17 C61 Cl2 108(2) . . ?
Cl17 C61 H61A 110.1 . . ?
Cl17 C61 H61B 110.1 . . ?
Cl9 C123 Cl19 109.2(15) . . ?
Cl9 C123 H12C 109.8 . . ?
Cl9 C123 H12D 109.8 . . ?
Cl19 C123 H12C 109.8 . . ?
Cl19 C123 H12D 109.8 . . ?
H12C C123 H12D 108.3 . . ?
Cl5 C31 Cl21 110.7(14) . . ?
Cl5 C31 H31A 109.5 . . ?
Cl5 C31 H31B 109.5 . . ?
Cl21 C31 H31A 109.5 . . ?
Cl21 C31 H31B 109.5 . . ?
H31A C31 H31B 108.1 . . ?
Cl11 C125 Cl23 113.1(17) . . ?
Cl11 C125 H12E 109.0 . . ?
Cl11 C125 H12F 109.0 . . ?
Cl23 C125 H12E 109.0 . . ?
Cl23 C125 H12F 109.0 . . ?
H12E C125 H12F 107.8 . . ?
H63A C63 H63B 107.5 . . ?
Cl3 C63 H63A 108.5 . . ?
Cl3 C63 H63B 108.5 . . ?
Cl3 C63 Cl25 115(2) . . ?
Cl25 C63 H63A 108.5 . . ?
Cl25 C63 H63B 108.5 . . ?
H12G C127 H12H 107.6 . . ?
Cl13 C127 H12G 108.6 . . ?
Cl13 C127 H12H 108.6 . . ?
Cl13 C127 Cl27 115(3) . . ?
Cl27 C127 H12G 108.6 . . ?
Cl27 C127 H12H 108.6 . . ?
Cl7 C2 H2A 108.2 . . ?
Cl7 C2 H2B 108.2 . . ?
Cl29 C2 Cl7 116(2) . . ?
Cl29 C2 H2A 108.2 . . ?
Cl29 C2 H2B 108.2 . . ?
H2A C2 H2B 107.4 . . ?

loop_
_geom_bond_atom_site_label_1
_geom_bond_atom_site_label_2
_geom_bond_distance
_geom_bond_site_symmetry_2
_geom_bond_publ_flag
O1 C12 1.232(5) . ?
O4 C10 1.203(6) . ?
O6 C16 1.228(6) . ?
O8 C1 1.213(6) . ?
O10 C18 1.225(6) . ?
F1 C129 1.361(6) . ?
F4 C84 1.362(7) . ?
O12 C48 1.205(5) . ?
O14 C74 1.210(5) . ?
N1 N4 1.403(5) . ?
N1 C24 1.401(6) . ?
N1 C66 1.377(6) . ?
O16 C30 1.220(6) . ?
N4 C20 1.468(5) . ?
N4 C44 1.353(6) . ?
O18 C69 1.217(6) . ?
O9 C36 1.223(6) . ?
O5 C116 1.225(6) . ?
O11 C82 1.216(6) . ?
O3 C35 1.203(6) . ?
F6 C90 1.355(7) . ?
N6 N14 1.406(5) . ?
N6 C58 1.408(6) . ?
N6 C82 1.380(6) . ?
O13 C44 1.220(6) . ?
N8 N24 1.423(5) . ?
N8 C22 1.399(6) . ?
N8 C48 1.379(6) . ?
O7 C66 1.210(5) . ?
N10 N18 1.414(5) . ?
N10 C6 1.402(6) . ?
N10 C37 1.362(6) . ?
O15 C92 1.191(7) . ?
F3 C43 1.368(7) . ?
N12 H12 0.8800 . ?
N12 C10 1.352(6) . ?
N12 C60 1.412(7) . ?
N14 C16 1.361(6) . ?
N14 C54 1.458(6) . ?
F2 C105 1.365(9) . ?
N16 H16 0.8800 . ?
N16 C1 1.352(6) . ?
N16 C62 1.395(7) . ?
N18 C68 1.457(6) . ?
N18 C39 1.369(6) . ?
N20 N22 1.412(5) . ?
N20 C12 1.348(6) . ?
N20 C72 1.456(6) . ?
N22 C14 1.415(6) . ?
N22 C36 1.375(6) . ?
N24 C96 1.457(6) . ?
N24 C69 1.350(6) . ?
N26 H26A 0.8800 . ?
N26 H26B 0.8800 . ?
N26 C6 1.320(6) . ?
N28 H28A 0.8800 . ?
N28 H28B 0.8800 . ?
N28 C28 1.329(6) . ?
N30 N2 1.412(5) . ?
N30 C28 1.403(6) . ?
N30 C74 1.378(6) . ?
N15 H15A 0.8800 . ?
N15 H15B 0.8800 . ?
N15 C22 1.327(6) . ?
N2 C112 1.466(6) . ?
N2 C116 1.362(6) . ?
N17 H17A 0.8800 . ?
N17 C94 1.414(8) . ?
N17 C35 1.358(7) . ?
N9 H9A 0.8800 . ?
N9 H9B 0.8800 . ?
N9 C24 1.323(6) . ?
N19 H19 0.8800 . ?
N19 C30 1.362(7) . ?
N19 C19 1.412(7) . ?
N5 H5A 0.8800 . ?
N5 C18 1.349(6) . ?
N5 C104 1.404(7) . ?
F5 C103 1.361(8) . ?
O2 C39 1.220(7) . ?
N21 H21A 0.8800 . ?
N21 H21B 0.8800 . ?
N21 C58 1.338(6) . ?
N11 H11A 0.8800 . ?
N11 C92 1.362(7) . ?
N11 C126 1.401(8) . ?
N23 C38 1.157(7) . ?
N3 H3A 0.8800 . ?
N3 H3B 0.8800 . ?
N3 C14 1.325(6) . ?
N25 C78 1.140(6) . ?
C1 C54 1.563(6) . ?
O17 C37 1.192(6) . ?
C4 C34 1.398(6) . ?
C4 C44 1.469(6) . ?
C4 C80 1.383(7) . ?
C6 C26 1.372(6) . ?
C8 C20 1.520(7) . ?
C8 C64 1.375(7) . ?
C8 C104 1.373(6) . ?
C10 C72 1.580(7) . ?
C12 C70 1.472(6) . ?
C14 C76 1.361(7) . ?
C16 C86 1.460(7) . ?
C18 C20 1.561(6) . ?
C20 C32 1.504(6) . ?
C22 C46 1.375(6) . ?
C24 C32 1.362(6) . ?
C26 C68 1.509(6) . ?
C26 C85 1.404(7) . ?
C28 C42 1.366(6) . ?
C30 C68 1.562(7) . ?
C32 C78 1.415(7) . ?
C34 C66 1.453(7) . ?
C34 C41 1.380(7) . ?
C36 C52 1.470(7) . ?
C38 C46 1.405(7) . ?
N13 C118 1.158(7) . ?
C40 C60 1.381(7) . ?
C40 C72 1.512(7) . ?
C40 C9 1.363(7) . ?
C42 C112 1.511(6) . ?
C42 C118 1.403(7) . ?
C46 C96 1.502(7) . ?
C48 C50 1.481(7) . ?
C50 C106 1.373(7) . ?
C50 C79 1.402(7) . ?
C52 C70 1.399(7) . ?
C52 C114 1.381(7) . ?
C54 C56 1.520(7) . ?
C54 C65 1.520(6) . ?
C56 C62 1.390(7) . ?
C56 C75 1.358(7) . ?
C58 C65 1.358(7) . ?
C60 C67 1.386(7) . ?
C62 C71 1.389(7) . ?
C64 H64 0.9500 . ?
C64 C129 1.388(7) . ?
C68 C88 1.516(8) . ?
C70 C108 1.392(7) . ?
C72 C76 1.509(7) . ?
C74 C98 1.468(7) . ?
C76 C107 1.396(7) . ?
C80 H80 0.9500 . ?
C80 C77 1.390(8) . ?
C82 C120 1.478(8) . ?
C84 C75 1.385(8) . ?
C84 C83 1.366(8) . ?
C86 C120 1.401(7) . ?
C86 C5 1.386(7) . ?
C88 C124 1.373(8) . ?
C88 C19 1.390(7) . ?
C90 C33 1.373(9) . ?
C90 C9 1.392(8) . ?
C92 C112 1.580(8) . ?
C94 C81 1.379(7) . ?
C94 C23 1.381(8) . ?
C96 C35 1.583(7) . ?
C96 C81 1.508(7) . ?
C98 C122 1.394(7) . ?
C98 C87 1.402(7) . ?
C100 C110 1.374(9) . ?
C100 C39 1.462(8) . ?
C100 C111 1.392(8) . ?
C102 C112 1.494(8) . ?
C102 C126 1.385(7) . ?
C102 C95 1.385(9) . ?
C104 C93 1.393(7) . ?
C106 C69 1.481(7) . ?
C106 C11 1.411(7) . ?
C108 H108 0.9500 . ?
C108 C128 1.382(7) . ?
C110 C37 1.458(8) . ?
C110 C55 1.404(8) . ?
C114 H114 0.9500 . ?
C114 C17 1.371(8) . ?
C116 C122 1.461(7) . ?
C120 C89 1.390(7) . ?
C122 C97 1.406(7) . ?
C124 H124 0.9500 . ?
C124 C43 1.371(9) . ?
C126 C13 1.389(8) . ?
C128 H128 0.9500 . ?
C128 C17 1.392(8) . ?
C129 C21 1.364(8) . ?
C65 C73 1.401(7) . ?
C33 H33 0.9500 . ?
C33 C67 1.389(9) . ?
C67 H67 0.9500 . ?
C17 H17 0.9500 . ?
N27 C73 1.163(7) . ?
C71 H71 0.9500 . ?
C71 C83 1.396(8) . ?
C9 H9 0.9500 . ?
C75 H75 0.9500 . ?
C19 C3 1.377(8) . ?
C77 H77 0.9500 . ?
C77 C91 1.372(8) . ?
C79 H79 0.9500 . ?
C79 C49 1.378(8) . ?
C5 H5 0.9500 . ?
C5 C101 1.390(8) . ?
C81 C47 1.373(8) . ?
C41 H41 0.9500 . ?
C41 C91 1.377(8) . ?
N7 C85 1.144(7) . ?
C83 H83 0.9500 . ?
C21 H21 0.9500 . ?
C21 C93 1.383(8) . ?
C43 C45 1.390(9) . ?
C87 H87 0.9500 . ?
C87 C99 1.385(8) . ?
C11 H11 0.9500 . ?
C11 C25 1.376(8) . ?
C89 H89 0.9500 . ?
C89 C27 1.396(9) . ?
C45 H45 0.9500 . ?
C45 C3 1.363(9) . ?
C91 H91 0.9500 . ?
C23 H23 0.9500 . ?
C23 C109 1.378(10) . ?
C93 H93 0.9500 . ?
C47 H47 0.9500 . ?
C47 C103 1.385(8) . ?
C95 H95 0.9500 . ?
C95 C105 1.382(9) . ?
C3 H3 0.9500 . ?
C97 H97 0.9500 . ?
C97 C51 1.376(8) . ?
C49 H49 0.9500 . ?
C49 C25 1.389(9) . ?
C99 H99 0.9500 . ?
C99 C51 1.381(9) . ?
C25 H25 0.9500 . ?
C101 H101 0.9500 . ?
C101 C27 1.383(9) . ?
C51 H51 0.9500 . ?
C103 C109 1.383(10) . ?
C13 H13 0.9500 . ?
C13 C53 1.374(11) . ?
C105 C53 1.370(11) . ?
C53 H53 0.9500 . ?
C107 N29 1.132(8) . ?
C27 H27 0.9500 . ?
C109 H109 0.9500 . ?
C55 H55 0.9500 . ?
C55 C7 1.366(11) . ?
C111 H111 0.9500 . ?
C111 C113 1.374(12) . ?
C7 H7 0.9500 . ?
C7 C113 1.397(13) . ?
C113 H113 0.9500 . ?
Cl1 C115 1.78(2) . ?
Cl4 C29 1.608(13) . ?
Cl6 C29 1.736(17) . ?
Cl8 C115 1.74(2) . ?
Cl10 C57 1.653(16) . ?
Cl12 C57 1.677(18) . ?
C57 H57A 0.9900 . ?
C57 H57B 0.9900 . ?
Cl14 C117 1.74(4) . ?
Cl16 C117 1.32(5) . ?
C115 H11B 0.9900 . ?
C115 H11C 0.9900 . ?
C29 H29A 0.9900 . ?
C29 H29B 0.9900 . ?
C117 H11D 0.9900 . ?
C117 H11E 0.9900 . ?
Cl18 C59 1.616(17) . ?
C59 H59A 0.9900 . ?
C59 H59B 0.9900 . ?
C59 Cl20 1.600(18) . ?
Cl22 C119 1.758(13) . ?
Cl24 C119 1.779(13) . ?
C119 H11F 0.9900 . ?
C119 H11G 0.9900 . ?
Cl26 C15 1.755(12) . ?
Cl28 C15 1.724(12) . ?
C15 H15C 0.9900 . ?
C15 H15D 0.9900 . ?
Cl30 C121 1.671(13) . ?
C121 H12A 0.9900 . ?
C121 H12B 0.9900 . ?
C121 Cl15 1.644(13) . ?
Cl2 C61 1.78(3) . ?
C61 H61A 0.9900 . ?
C61 H61B 0.9900 . ?
C61 Cl17 1.78(3) . ?
Cl9 C123 1.768(13) . ?
Cl19 C123 1.780(13) . ?
C123 H12C 0.9900 . ?
C123 H12D 0.9900 . ?
Cl5 C31 1.770(13) . ?
Cl21 C31 1.772(13) . ?
C31 H31A 0.9900 . ?
C31 H31B 0.9900 . ?
Cl11 C125 1.766(13) . ?
Cl23 C125 1.767(13) . ?
C125 H12E 0.9900 . ?
C125 H12F 0.9900 . ?
C63 H63A 0.9900 . ?
C63 H63B 0.9900 . ?
C63 Cl3 1.75(3) . ?
C63 Cl25 1.79(3) . ?
C127 H12G 0.9900 . ?
C127 H12H 0.9900 . ?
C127 Cl13 1.76(3) . ?
C127 Cl27 1.77(3) . ?
Cl7 C2 1.73(3) . ?
Cl29 C2 1.73(3) . ?
C2 H2A 0.9900 . ?
C2 H2B 0.9900 . ?

loop_
_geom_torsion_atom_site_label_1
_geom_torsion_atom_site_label_2
_geom_torsion_atom_site_label_3
_geom_torsion_atom_site_label_4
_geom_torsion
_geom_torsion_site_symmetry_1
_geom_torsion_site_symmetry_2
_geom_torsion_site_symmetry_3
_geom_torsion_site_symmetry_4
_geom_torsion_publ_flag
O1 C12 C70 C52 -179.4(5) . . . . ?
O1 C12 C70 C108 -0.3(7) . . . . ?
O4 C10 C72 N20 -51.5(6) . . . . ?
O4 C10 C72 C40 -175.5(4) . . . . ?
O4 C10 C72 C76 60.5(6) . . . . ?
O6 C16 C86 C120 179.0(5) . . . . ?
O6 C16 C86 C5 -3.0(8) . . . . ?
O8 C1 C54 N14 -51.5(6) . . . . ?
O8 C1 C54 C56 -174.0(4) . . . . ?
O8 C1 C54 C65 61.3(6) . . . . ?
O10 C18 C20 N4 -53.6(6) . . . . ?
O10 C18 C20 C8 -174.8(4) . . . . ?
O10 C18 C20 C32 58.9(6) . . . . ?
F1 C129 C21 C93 179.2(5) . . . . ?
F4 C84 C75 C56 179.6(5) . . . . ?
F4 C84 C83 C71 179.1(5) . . . . ?
O12 C48 C50 C106 -175.6(5) . . . . ?
O12 C48 C50 C79 1.5(8) . . . . ?
O14 C74 C98 C122 -175.1(5) . . . . ?
O14 C74 C98 C87 2.3(8) . . . . ?
N1 N4 C20 C8 -125.3(4) . . . . ?
N1 N4 C20 C18 121.7(4) . . . . ?
N1 N4 C20 C32 -0.6(5) . . . . ?
N1 N4 C44 O13 -175.7(5) . . . . ?
N1 N4 C44 C4 6.2(7) . . . . ?
N1 C24 C32 C20 4.8(5) . . . . ?
N1 C24 C32 C78 176.9(5) . . . . ?
O16 C30 C68 N18 -53.4(6) . . . . ?
O16 C30 C68 C26 58.9(6) . . . . ?
O16 C30 C68 C88 -175.8(5) . . . . ?
N4 N1 C24 N9 173.8(4) . . . . ?
N4 N1 C24 C32 -5.1(5) . . . . ?
N4 N1 C66 O7 174.6(5) . . . . ?
N4 N1 C66 C34 -5.8(6) . . . . ?
N4 C20 C32 C24 -2.6(5) . . . . ?
N4 C20 C32 C78 -174.9(4) . . . . ?
O9 C36 C52 C70 -174.8(5) . . . . ?
O9 C36 C52 C114 3.4(8) . . . . ?
O5 C116 C122 C98 -179.0(6) . . . . ?
O5 C116 C122 C97 0.7(10) . . . . ?
O11 C82 C120 C86 -176.4(5) . . . . ?
O11 C82 C120 C89 2.7(8) . . . . ?
F6 C90 C33 C67 176.6(5) . . . . ?
F6 C90 C9 C40 -177.3(5) . . . . ?
N6 N14 C16 O6 -174.5(4) . . . . ?
N6 N14 C16 C86 6.0(7) . . . . ?
N6 N14 C54 C1 128.1(4) . . . . ?
N6 N14 C54 C56 -116.6(4) . . . . ?
N6 N14 C54 C65 6.7(5) . . . . ?
N6 C58 C65 C54 0.3(6) . . . . ?
N6 C58 C65 C73 172.7(5) . . . . ?
N6 C82 C120 C86 3.0(7) . . . . ?
N6 C82 C120 C89 -177.9(5) . . . . ?
N8 N24 C96 C46 9.6(5) . . . . ?
N8 N24 C96 C35 131.0(4) . . . . ?
N8 N24 C96 C81 -115.6(4) . . . . ?
N8 N24 C69 O18 -179.2(5) . . . . ?
N8 N24 C69 C106 1.7(7) . . . . ?
N8 C22 C46 C38 -179.9(5) . . . . ?
N8 C22 C46 C96 3.7(6) . . . . ?
N8 C48 C50 C106 2.3(7) . . . . ?
N8 C48 C50 C79 179.5(4) . . . . ?
N10 N18 C68 C26 -1.7(5) . . . . ?
N10 N18 C68 C30 120.1(4) . . . . ?
N10 N18 C68 C88 -125.9(4) . . . . ?
N10 N18 C39 O2 -174.3(5) . . . . ?
N10 N18 C39 C100 6.5(8) . . . . ?
N10 C6 C26 C68 2.7(6) . . . . ?
N10 C6 C26 C85 174.1(5) . . . . ?
O15 C92 C112 N2 -53.9(7) . . . . ?
O15 C92 C112 C42 57.1(7) . . . . ?
O15 C92 C112 C102 -176.8(5) . . . . ?
F3 C43 C45 C3 178.3(6) . . . . ?
N12 C10 C72 N20 129.0(4) . . . . ?
N12 C10 C72 C40 5.0(5) . . . . ?
N12 C10 C72 C76 -119.0(4) . . . . ?
N12 C60 C67 C33 -178.4(5) . . . . ?
N14 N6 C58 N21 -175.5(4) . . . . ?
N14 N6 C58 C65 4.0(5) . . . . ?
N14 N6 C82 O11 -179.3(5) . . . . ?
N14 N6 C82 C120 1.3(7) . . . . ?
N14 C16 C86 C120 -1.6(7) . . . . ?
N14 C16 C86 C5 176.4(5) . . . . ?
N14 C54 C56 C62 -125.9(4) . . . . ?
N14 C54 C56 C75 56.2(7) . . . . ?
N14 C54 C65 C58 -4.2(5) . . . . ?
N14 C54 C65 C73 -177.0(5) . . . . ?
F2 C105 C53 C13 -179.3(6) . . . . ?
N16 C1 C54 N14 129.0(4) . . . . ?
N16 C1 C54 C56 6.5(4) . . . . ?
N16 C1 C54 C65 -118.1(4) . . . . ?
N16 C62 C71 C83 178.7(5) . . . . ?
N18 N10 C6 N26 177.5(4) . . . . ?
N18 N10 C6 C26 -3.7(5) . . . . ?
N18 N10 C37 O17 -179.9(6) . . . . ?
N18 N10 C37 C110 1.8(7) . . . . ?
N18 C68 C88 C124 60.3(7) . . . . ?
N18 C68 C88 C19 -122.2(5) . . . . ?
N20 N22 C14 N3 -176.7(4) . . . . ?
N20 N22 C14 C76 3.1(5) . . . . ?
N20 N22 C36 O9 178.2(4) . . . . ?
N20 N22 C36 C52 -0.5(7) . . . . ?
N20 C12 C70 C52 -1.1(7) . . . . ?
N20 C12 C70 C108 178.0(4) . . . . ?
N20 C72 C76 C14 -5.5(5) . . . . ?
N20 C72 C76 C107 -178.9(5) . . . . ?
N22 N20 C12 O1 -177.0(4) . . . . ?
N22 N20 C12 C70 4.7(6) . . . . ?
N22 N20 C72 C10 127.4(4) . . . . ?
N22 N20 C72 C40 -116.4(4) . . . . ?
N22 N20 C72 C76 7.4(5) . . . . ?
N22 C14 C76 C72 1.7(6) . . . . ?
N22 C14 C76 C107 174.4(6) . . . . ?
N22 C36 C52 C70 3.8(7) . . . . ?
N22 C36 C52 C114 -178.0(4) . . . . ?
N24 N8 C22 N15 -178.9(4) . . . . ?
N24 N8 C22 C46 2.5(5) . . . . ?
N24 N8 C48 O12 177.2(4) . . . . ?
N24 N8 C48 C50 -0.8(7) . . . . ?
N24 C96 C35 O3 -53.3(6) . . . . ?
N24 C96 C35 N17 128.1(4) . . . . ?
N24 C96 C81 C94 -123.6(4) . . . . ?
N24 C96 C81 C47 57.3(7) . . . . ?
N26 C6 C26 C68 -178.7(5) . . . . ?
N26 C6 C26 C85 -7.3(9) . . . . ?
N28 C28 C42 C112 -177.3(5) . . . . ?
N28 C28 C42 C118 1.4(10) . . . . ?
N30 N2 C112 C42 7.2(5) . . . . ?
N30 N2 C112 C92 126.0(4) . . . . ?
N30 N2 C112 C102 -118.2(4) . . . . ?
N30 N2 C116 O5 -176.2(5) . . . . ?
N30 N2 C116 C122 6.4(8) . . . . ?
N30 C28 C42 C112 3.8(6) . . . . ?
N30 C28 C42 C118 -177.5(5) . . . . ?
N30 C74 C98 C122 3.5(7) . . . . ?
N30 C74 C98 C87 -179.1(5) . . . . ?
N15 C22 C46 C38 1.6(9) . . . . ?
N15 C22 C46 C96 -174.7(5) . . . . ?
N2 N30 C28 N28 -178.0(5) . . . . ?
N2 N30 C28 C42 1.0(6) . . . . ?
N2 N30 C74 O14 179.5(5) . . . . ?
N2 N30 C74 C98 0.8(7) . . . . ?
N2 C116 C122 C98 -1.8(8) . . . . ?
N2 C116 C122 C97 177.9(6) . . . . ?
N17 C94 C81 C96 0.3(6) . . . . ?
N17 C94 C81 C47 179.5(5) . . . . ?
N17 C94 C23 C109 177.9(6) . . . . ?
N9 C24 C32 C20 -173.9(5) . . . . ?
N9 C24 C32 C78 -1.8(9) . . . . ?
N19 C30 C68 N18 127.5(4) . . . . ?
N19 C30 C68 C26 -120.2(4) . . . . ?
N19 C30 C68 C88 5.1(5) . . . . ?
N19 C19 C3 C45 179.8(6) . . . . ?
N5 C18 C20 N4 125.9(4) . . . . ?
N5 C18 C20 C8 4.7(5) . . . . ?
N5 C18 C20 C32 -121.7(4) . . . . ?
N5 C104 C93 C21 178.4(5) . . . . ?
F5 C103 C109 C23 179.6(6) . . . . ?
N21 C58 C65 C54 179.7(5) . . . . ?
N21 C58 C65 C73 -8.0(9) . . . . ?
N11 C92 C112 N2 128.5(4) . . . . ?
N11 C92 C112 C42 -120.5(4) . . . . ?
N11 C92 C112 C102 5.5(5) . . . . ?
N11 C126 C13 C53 179.9(6) . . . . ?
N3 C14 C76 C72 -178.5(5) . . . . ?
N3 C14 C76 C107 -5.8(10) . . . . ?
C1 N16 C62 C56 2.5(5) . . . . ?
C1 N16 C62 C71 -177.6(5) . . . . ?
C1 C54 C56 C62 -5.1(5) . . . . ?
C1 C54 C56 C75 177.0(5) . . . . ?
C1 C54 C65 C58 -123.8(4) . . . . ?
C1 C54 C65 C73 63.4(6) . . . . ?
C4 C34 C66 N1 6.7(7) . . . . ?
C4 C34 C66 O7 -173.8(5) . . . . ?
C4 C34 C41 C91 1.5(8) . . . . ?
C4 C80 C77 C91 1.7(10) . . . . ?
C6 N10 N18 C68 3.4(5) . . . . ?
C6 N10 N18 C39 174.0(5) . . . . ?
C6 N10 C37 O17 0.1(9) . . . . ?
C6 N10 C37 C110 -178.2(5) . . . . ?
C6 C26 C68 N18 -0.6(5) . . . . ?
C6 C26 C68 C30 -118.3(5) . . . . ?
C6 C26 C68 C88 123.6(5) . . . . ?
C8 C20 C32 C24 120.9(4) . . . . ?
C8 C20 C32 C78 -51.4(6) . . . . ?
C8 C64 C129 F1 -179.8(4) . . . . ?
C8 C64 C129 C21 -1.6(8) . . . . ?
C8 C104 C93 C21 -0.8(8) . . . . ?
C10 N12 C60 C40 1.0(6) . . . . ?
C10 N12 C60 C67 179.4(5) . . . . ?
C10 C72 C76 C14 -123.5(4) . . . . ?
C10 C72 C76 C107 63.1(7) . . . . ?
C12 N20 N22 C14 170.2(4) . . . . ?
C12 N20 N22 C36 -4.0(7) . . . . ?
C12 N20 C72 C10 -49.7(6) . . . . ?
C12 N20 C72 C40 66.4(6) . . . . ?
C12 N20 C72 C76 -169.8(4) . . . . ?
C12 C70 C108 C128 -180.0(5) . . . . ?
C14 N22 C36 O9 5.4(8) . . . . ?
C14 N22 C36 C52 -173.3(5) . . . . ?
C16 N14 C54 C1 -50.5(6) . . . . ?
C16 N14 C54 C56 64.7(6) . . . . ?
C16 N14 C54 C65 -172.0(4) . . . . ?
C16 C86 C120 C82 -2.9(8) . . . . ?
C16 C86 C120 C89 178.0(5) . . . . ?
C16 C86 C5 C101 -178.4(5) . . . . ?
C18 N5 C104 C8 2.1(6) . . . . ?
C18 N5 C104 C93 -177.1(5) . . . . ?
C18 C20 C32 C24 -120.7(4) . . . . ?
C18 C20 C32 C78 67.0(6) . . . . ?
C20 N4 C44 O13 3.8(8) . . . . ?
C20 N4 C44 C4 -174.3(4) . . . . ?
C20 C8 C64 C129 -179.5(4) . . . . ?
C20 C8 C104 N5 1.2(5) . . . . ?
C20 C8 C104 C93 -179.5(5) . . . . ?
C22 N8 N24 C96 -8.0(5) . . . . ?
C22 N8 N24 C69 171.8(5) . . . . ?
C22 N8 C48 O12 5.8(8) . . . . ?
C22 N8 C48 C50 -172.2(5) . . . . ?
C22 C46 C96 N24 -8.1(5) . . . . ?
C22 C46 C96 C35 -127.3(5) . . . . ?
C22 C46 C96 C81 115.5(5) . . . . ?
C24 N1 N4 C20 3.5(5) . . . . ?
C24 N1 N4 C44 -177.0(4) . . . . ?
C24 N1 C66 O7 -9.9(8) . . . . ?
C24 N1 C66 C34 169.6(4) . . . . ?
C26 C68 C88 C124 -55.7(7) . . . . ?
C26 C68 C88 C19 121.9(5) . . . . ?
C28 N30 N2 C112 -5.6(6) . . . . ?
C28 N30 N2 C116 169.1(5) . . . . ?
C28 N30 C74 O14 5.5(9) . . . . ?
C28 N30 C74 C98 -173.2(5) . . . . ?
C28 C42 C112 N2 -6.6(6) . . . . ?
C28 C42 C112 C92 -124.8(5) . . . . ?
C28 C42 C112 C102 117.3(5) . . . . ?
C30 N19 C19 C88 2.6(6) . . . . ?
C30 N19 C19 C3 -178.4(6) . . . . ?
C30 C68 C88 C124 178.9(5) . . . . ?
C30 C68 C88 C19 -3.6(5) . . . . ?
C34 C4 C44 N4 -5.0(7) . . . . ?
C34 C4 C44 O13 177.0(5) . . . . ?
C34 C4 C80 C77 0.6(8) . . . . ?
C34 C41 C91 C77 0.8(9) . . . . ?
C36 N22 C14 N3 -3.1(8) . . . . ?
C36 N22 C14 C76 176.8(5) . . . . ?
C36 C52 C70 C12 -3.1(7) . . . . ?
C36 C52 C70 C108 177.8(4) . . . . ?
C36 C52 C114 C17 -176.6(5) . . . . ?
C38 C46 C96 N24 175.5(5) . . . . ?
C38 C46 C96 C35 56.3(6) . . . . ?
C38 C46 C96 C81 -60.9(6) . . . . ?
C40 C60 C67 C33 -0.1(7) . . . . ?
C40 C72 C76 C14 119.2(5) . . . . ?
C40 C72 C76 C107 -54.3(7) . . . . ?
C44 N4 C20 C8 55.1(6) . . . . ?
C44 N4 C20 C18 -57.8(6) . . . . ?
C44 N4 C20 C32 179.8(4) . . . . ?
C44 C4 C34 C66 -1.3(7) . . . . ?
C44 C4 C34 C41 177.3(5) . . . . ?
C44 C4 C80 C77 -178.9(6) . . . . ?
C46 C96 C35 O3 60.1(7) . . . . ?
C46 C96 C35 N17 -118.4(4) . . . . ?
C46 C96 C81 C94 119.7(5) . . . . ?
C46 C96 C81 C47 -59.4(7) . . . . ?
C48 N8 N24 C96 179.0(4) . . . . ?
C48 N8 N24 C69 -1.2(7) . . . . ?
C48 N8 C22 N15 -6.5(8) . . . . ?
C48 N8 C22 C46 174.8(5) . . . . ?
C48 C50 C106 C69 -1.8(8) . . . . ?
C48 C50 C106 C11 176.7(5) . . . . ?
C48 C50 C79 C49 -176.8(5) . . . . ?
C50 C106 C69 O18 -179.2(5) . . . . ?
C50 C106 C69 N24 -0.2(8) . . . . ?
C50 C106 C11 C25 0.5(9) . . . . ?
C50 C79 C49 C25 -0.5(9) . . . . ?
C52 C70 C108 C128 -0.9(7) . . . . ?
C52 C114 C17 C128 -1.6(8) . . . . ?
C54 N14 C16 O6 4.1(7) . . . . ?
C54 N14 C16 C86 -175.4(4) . . . . ?
C54 C56 C62 N16 2.1(5) . . . . ?
C54 C56 C62 C71 -177.8(4) . . . . ?
C54 C56 C75 C84 178.0(5) . . . . ?
C56 C54 C65 C58 118.7(5) . . . . ?
C56 C54 C65 C73 -54.1(6) . . . . ?
C56 C62 C71 C83 -1.5(7) . . . . ?
C58 N6 N14 C16 171.7(4) . . . . ?
C58 N6 N14 C54 -6.9(5) . . . . ?
C58 N6 C82 O11 3.3(8) . . . . ?
C58 N6 C82 C120 -176.1(5) . . . . ?
C60 N12 C10 O4 176.7(5) . . . . ?
C60 N12 C10 C72 -3.9(5) . . . . ?
C60 C40 C72 N20 -125.1(4) . . . . ?
C60 C40 C72 C10 -4.6(5) . . . . ?
C60 C40 C72 C76 118.7(4) . . . . ?
C60 C40 C9 C90 0.2(8) . . . . ?
C62 N16 C1 O8 174.7(4) . . . . ?
C62 N16 C1 C54 -5.8(5) . . . . ?
C62 C56 C75 C84 0.4(7) . . . . ?
C62 C71 C83 C84 2.1(8) . . . . ?
C64 C8 C20 N4 58.8(6) . . . . ?
C64 C8 C20 C18 176.9(5) . . . . ?
C64 C8 C20 C32 -56.9(6) . . . . ?
C64 C8 C104 N5 -179.1(4) . . . . ?
C64 C8 C104 C93 0.1(7) . . . . ?
C64 C129 C21 C93 1.0(9) . . . . ?
C66 N1 N4 C20 179.7(4) . . . . ?
C66 N1 N4 C44 -0.7(7) . . . . ?
C66 N1 C24 N9 -2.1(7) . . . . ?
C66 N1 C24 C32 179.0(5) . . . . ?
C66 C34 C41 C91 -179.8(5) . . . . ?
C68 N18 C39 O2 -4.9(9) . . . . ?
C68 N18 C39 C100 175.9(5) . . . . ?
C68 C88 C124 C43 178.4(5) . . . . ?
C68 C88 C19 N19 1.0(6) . . . . ?
C68 C88 C19 C3 -178.1(5) . . . . ?
C70 C52 C114 C17 1.6(7) . . . . ?
C70 C108 C128 C17 0.9(8) . . . . ?
C72 N20 N22 C14 -6.9(5) . . . . ?
C72 N20 N22 C36 178.8(4) . . . . ?
C72 N20 C12 O1 -0.1(7) . . . . ?
C72 N20 C12 C70 -178.5(4) . . . . ?
C72 C40 C60 N12 2.6(5) . . . . ?
C72 C40 C60 C67 -176.0(4) . . . . ?
C72 C40 C9 C90 174.5(5) . . . . ?
C74 N30 N2 C112 179.2(5) . . . . ?
C74 N30 N2 C116 -6.1(8) . . . . ?
C74 N30 C28 N28 -3.3(8) . . . . ?
C74 N30 C28 C42 175.7(5) . . . . ?
C74 C98 C122 C116 -3.1(8) . . . . ?
C74 C98 C122 C97 177.3(6) . . . . ?
C74 C98 C87 C99 -177.8(5) . . . . ?
C80 C4 C34 C66 179.1(5) . . . . ?
C80 C4 C34 C41 -2.2(8) . . . . ?
C80 C4 C44 N4 174.5(5) . . . . ?
C80 C4 C44 O13 -3.5(8) . . . . ?
C80 C77 C91 C41 -2.4(10) . . . . ?
C82 N6 N14 C16 -6.2(7) . . . . ?
C82 N6 N14 C54 175.2(4) . . . . ?
C82 N6 C58 N21 2.2(8) . . . . ?
C82 N6 C58 C65 -178.3(5) . . . . ?
C82 C120 C89 C27 -178.0(5) . . . . ?
C86 C120 C89 C27 1.0(9) . . . . ?
C86 C5 C101 C27 -0.4(9) . . . . ?
C88 C124 C43 F3 -179.9(5) . . . . ?
C88 C124 C43 C45 -0.4(9) . . . . ?
C88 C19 C3 C45 -1.3(9) . . . . ?
C90 C33 C67 C60 1.1(8) . . . . ?
C92 N11 C126 C102 2.4(6) . . . . ?
C92 N11 C126 C13 -175.7(6) . . . . ?
C94 N17 C35 O3 174.0(5) . . . . ?
C94 N17 C35 C96 -7.5(6) . . . . ?
C94 C81 C47 C103 1.6(8) . . . . ?
C94 C23 C109 C103 2.7(10) . . . . ?
C96 N24 C69 O18 0.6(8) . . . . ?
C96 N24 C69 C106 -178.5(5) . . . . ?
C96 C81 C47 C103 -179.4(5) . . . . ?
C98 C122 C97 C51 0.3(10) . . . . ?
C98 C87 C99 C51 0.6(10) . . . . ?
C100 C110 C37 N10 1.2(8) . . . . ?
C100 C110 C37 O17 -177.0(6) . . . . ?
C100 C110 C55 C7 3.3(10) . . . . ?
C100 C111 C113 C7 2.0(13) . . . . ?
C102 C126 C13 C53 1.9(9) . . . . ?
C102 C95 C105 F2 179.9(5) . . . . ?
C102 C95 C105 C53 -1.0(10) . . . . ?
C104 N5 C18 O10 175.1(5) . . . . ?
C104 N5 C18 C20 -4.3(5) . . . . ?
C104 C8 C20 N4 -121.6(4) . . . . ?
C104 C8 C20 C18 -3.5(5) . . . . ?
C104 C8 C20 C32 122.7(4) . . . . ?
C104 C8 C64 C129 1.0(7) . . . . ?
C106 C50 C79 C49 0.4(8) . . . . ?
C106 C11 C25 C49 -0.5(10) . . . . ?
C108 C128 C17 C114 0.3(8) . . . . ?
C110 C100 C39 N18 -3.3(9) . . . . ?
C110 C100 C39 O2 177.6(6) . . . . ?
C110 C100 C111 C113 -0.5(11) . . . . ?
C110 C55 C7 C113 -1.7(12) . . . . ?
C112 N2 C116 O5 -2.1(9) . . . . ?
C112 N2 C116 C122 -179.5(5) . . . . ?
C112 C102 C126 N11 1.6(6) . . . . ?
C112 C102 C126 C13 179.9(5) . . . . ?
C112 C102 C95 C105 179.2(5) . . . . ?
C114 C52 C70 C12 178.7(4) . . . . ?
C114 C52 C70 C108 -0.4(7) . . . . ?
C116 N2 C112 C42 -167.5(5) . . . . ?
C116 N2 C112 C92 -48.7(7) . . . . ?
C116 N2 C112 C102 67.1(7) . . . . ?
C116 C122 C97 C51 -179.4(6) . . . . ?
C118 C42 C112 N2 174.6(5) . . . . ?
C118 C42 C112 C92 56.5(6) . . . . ?
C118 C42 C112 C102 -61.5(7) . . . . ?
C120 C86 C5 C101 -0.4(8) . . . . ?
C120 C89 C27 C101 -1.9(9) . . . . ?
C122 C98 C87 C99 -0.4(8) . . . . ?
C122 C97 C51 C99 -0.1(11) . . . . ?
C124 C88 C19 N19 178.8(5) . . . . ?
C124 C88 C19 C3 -0.3(8) . . . . ?
C124 C43 C45 C3 -1.2(10) . . . . ?
C126 N11 C92 O15 177.5(5) . . . . ?
C126 N11 C92 C112 -5.0(6) . . . . ?
C126 C102 C112 N2 -125.2(4) . . . . ?
C126 C102 C112 C42 118.8(5) . . . . ?
C126 C102 C112 C92 -4.3(5) . . . . ?
C126 C102 C95 C105 0.9(8) . . . . ?
C126 C13 C53 C105 -1.9(10) . . . . ?
C129 C21 C93 C104 0.2(8) . . . . ?
C65 C54 C56 C62 119.2(4) . . . . ?
C65 C54 C56 C75 -58.7(7) . . . . ?
C33 C90 C9 C40 0.9(9) . . . . ?
C69 N24 C96 C46 -170.3(5) . . . . ?
C69 N24 C96 C35 -48.9(6) . . . . ?
C69 N24 C96 C81 64.5(7) . . . . ?
C69 C106 C11 C25 179.0(6) . . . . ?
C35 N17 C94 C81 4.8(6) . . . . ?
C35 N17 C94 C23 -173.4(6) . . . . ?
C35 C96 C81 C94 -4.4(5) . . . . ?
C35 C96 C81 C47 176.5(5) . . . . ?
C9 C40 C60 N12 178.0(4) . . . . ?
C9 C40 C60 C67 -0.6(7) . . . . ?
C9 C40 C72 N20 59.9(7) . . . . ?
C9 C40 C72 C10 -179.5(5) . . . . ?
C9 C40 C72 C76 -56.2(7) . . . . ?
C9 C90 C33 C67 -1.6(9) . . . . ?
C37 N10 N18 C68 -176.6(5) . . . . ?
C37 N10 N18 C39 -6.1(8) . . . . ?
C37 N10 C6 N26 -2.5(8) . . . . ?
C37 N10 C6 C26 176.3(5) . . . . ?
C37 C110 C55 C7 -176.5(7) . . . . ?
C75 C56 C62 N16 -179.8(4) . . . . ?
C75 C56 C62 C71 0.3(7) . . . . ?
C75 C84 C83 C71 -1.5(9) . . . . ?
C19 N19 C30 O16 176.0(5) . . . . ?
C19 N19 C30 C68 -4.9(6) . . . . ?
C19 C88 C124 C43 1.1(8) . . . . ?
C39 N18 C68 C26 -172.2(5) . . . . ?
C39 N18 C68 C30 -50.4(7) . . . . ?
C39 N18 C68 C88 63.7(7) . . . . ?
C39 C100 C110 C37 -0.4(9) . . . . ?
C39 C100 C110 C55 179.8(6) . . . . ?
C39 C100 C111 C113 177.6(7) . . . . ?
C79 C50 C106 C69 -178.9(5) . . . . ?
C79 C50 C106 C11 -0.5(8) . . . . ?
C79 C49 C25 C11 0.5(11) . . . . ?
C5 C86 C120 C82 179.1(5) . . . . ?
C5 C86 C120 C89 0.1(8) . . . . ?
C5 C101 C27 C89 1.6(10) . . . . ?
C81 C94 C23 C109 -0.2(9) . . . . ?
C81 C96 C35 O3 -174.4(5) . . . . ?
C81 C96 C35 N17 7.1(5) . . . . ?
C81 C47 C103 F5 178.3(6) . . . . ?
C81 C47 C103 C109 1.0(10) . . . . ?
C41 C34 C66 N1 -172.0(5) . . . . ?
C41 C34 C66 O7 7.5(8) . . . . ?
C83 C84 C75 C56 0.2(8) . . . . ?
C85 C26 C68 N18 -172.2(5) . . . . ?
C85 C26 C68 C30 70.1(7) . . . . ?
C85 C26 C68 C88 -48.0(7) . . . . ?
C43 C45 C3 C19 2.0(10) . . . . ?
C87 C98 C122 C116 179.6(5) . . . . ?
C87 C98 C122 C97 -0.1(9) . . . . ?
C87 C99 C51 C97 -0.4(11) . . . . ?
C11 C106 C69 O18 2.3(9) . . . . ?
C11 C106 C69 N24 -178.7(5) . . . . ?
C23 C94 C81 C96 178.8(5) . . . . ?
C23 C94 C81 C47 -2.0(8) . . . . ?
C47 C103 C109 C23 -3.3(11) . . . . ?
C95 C102 C112 N2 56.4(7) . . . . ?
C95 C102 C112 C42 -59.6(7) . . . . ?
C95 C102 C112 C92 177.3(5) . . . . ?
C95 C102 C126 N11 -179.8(5) . . . . ?
C95 C102 C126 C13 -1.5(8) . . . . ?
C95 C105 C53 C13 1.5(11) . . . . ?
C55 C110 C37 N10 -179.0(5) . . . . ?
C55 C110 C37 O17 2.8(9) . . . . ?
C55 C7 C113 C111 -0.9(13) . . . . ?
C111 C100 C110 C37 177.7(6) . . . . ?
C111 C100 C110 C55 -2.1(9) . . . . ?
C111 C100 C39 N18 178.6(6) . . . . ?
C111 C100 C39 O2 -0.5(11) . . . . ?

loop_
_twin_individual_id
_twin_individual_mass_fraction_refined
1 0.95(3)
2 0.05(3)
